data_7041118
loop_
_publ_author_name
'Su, Wei'
'Tang, Zhaofeng'
'Li, Peiyuan'
'Wang, Gufeng'
'Xiao, Qi'
'Li, Yuchun'
'Huang, Shan'
'Gu, Yunqiong'
'Lai, Zefeng'
'Zhang, Yuexing'

_publ_section_title
;
 New dinuclear ruthenium arene complexes containing thiosemicarbazone
 ligands: synthesis, structure and cytotoxic studies.
;
_journal_issue 48
_journal_name_full 'Dalton transactions (Cambridge, England : 2003)'
_journal_page_first 19329
_journal_page_last 19340
_journal_paper_doi 10.1039/c6dt03306g
_journal_volume 45
_journal_year 2016
_chemical_formula_moiety 'C20 H27 Cl N3 O Ru S, Cl, 0.5(C H2 Cl2), 0.25(H2 O)'
_chemical_formula_sum 'C20.5 H28.5 Cl3 N3 O1.25 Ru S'
_chemical_formula_weight 575.69
_chemical_name_systematic
;
 ? 
;
_space_group_crystal_system triclinic
_space_group_IT_number 2
_space_group_name_Hall '-P 1'
_space_group_name_H-M_alt 'P -1'
_symmetry_space_group_name_Hall '-P 1'
_symmetry_space_group_name_H-M 'P -1'
_atom_sites_solution_hydrogens geom
_atom_sites_solution_primary direct
_atom_sites_solution_secondary difmap
_audit_creation_date 2012-11-14
_audit_creation_method
;
  Olex2 1.1
  (compiled 2011.02.15 svn.r1672, GUI svn.r3494)
;
_audit_update_record
;
2016-10-10 deposited with the CCDC.
2016-11-07 downloaded from the CCDC.
;
_cell_angle_alpha 113.651(8)
_cell_angle_beta 90.091(5)
_cell_angle_gamma 99.696(7)
_cell_formula_units_Z 8
_cell_length_a 13.1337(9)
_cell_length_b 20.1079(19)
_cell_length_c 20.8773(13)
_cell_measurement_reflns_used 8702
_cell_measurement_temperature 293(2)
_cell_measurement_theta_max 28.5111
_cell_measurement_theta_min 2.9267
_cell_volume 4963.6(7)
_computing_cell_refinement
;
CrysAlisPro, Agilent Technologies,
Version 1.171.35.21 (release 20-01-2012 CrysAlis171 .NET)
(compiled Jan 23 2012,18:06:46)
;
_computing_data_collection
;
CrysAlisPro, Agilent Technologies,
Version 1.171.35.21 (release 20-01-2012 CrysAlis171 .NET)
(compiled Jan 23 2012,18:06:46)
;
_computing_data_reduction
;
CrysAlisPro, Agilent Technologies,
Version 1.171.35.21 (release 20-01-2012 CrysAlis171 .NET)
(compiled Jan 23 2012,18:06:46)
;
_computing_molecular_graphics
;
O. V. Dolomanov, L. J. Bourhis, R. J. Gildea, J. A. K. Howard and H. Puschmann,
OLEX2: a complete structure solution, refinement and analysis program.
J. Appl. Cryst. (2009). 42, 339-341.
;
_computing_publication_material
;
O. V. Dolomanov, L. J. Bourhis, R. J. Gildea, J. A. K. Howard and H. Puschmann,
OLEX2: a complete structure solution, refinement and analysis program.
J. Appl. Cryst. (2009). 42, 339-341.
;
_computing_structure_refinement 'SHELXL-97 (Sheldrick, 1997)'
_computing_structure_solution 'A short history of SHELX (Sheldrick, 2007)/Bruker'
_diffrn_ambient_temperature 293(2)
_diffrn_detector_area_resol_mean 15.9784
_diffrn_measured_fraction_theta_full 0.998
_diffrn_measured_fraction_theta_max 0.998
_diffrn_measurement_details
;
#__ type_ start__ end____ width___ exp.time_
  1 omega  -18.00   25.00   0.5000   28.0000
omega____ theta____ kappa____ phi______ frames
    -      -20.2889  -99.0000  120.0000 86

#__ type_ start__ end____ width___ exp.time_
  2 omega  -12.00   22.00   0.5000   28.0000
omega____ theta____ kappa____ phi______ frames
    -      -20.2889  -99.0000  -30.0000 68

#__ type_ start__ end____ width___ exp.time_
  3 omega  -49.00   -4.00   0.5000   28.0000
omega____ theta____ kappa____ phi______ frames
    -       21.4608  -57.0000 -180.0000 90

#__ type_ start__ end____ width___ exp.time_
  4 omega    5.00   91.00   0.5000   28.0000
omega____ theta____ kappa____ phi______ frames
    -       21.4608   57.0000  -30.0000 172

#__ type_ start__ end____ width___ exp.time_
  5 omega  -32.00   93.00   0.5000   28.0000
omega____ theta____ kappa____ phi______ frames
    -       21.4608   19.0000  120.0000 250

#__ type_ start__ end____ width___ exp.time_
  6 omega   43.00  101.00   0.5000   28.0000
omega____ theta____ kappa____ phi______ frames
    -       21.4608  178.0000  -30.0000 116

#__ type_ start__ end____ width___ exp.time_
  7 omega   73.00  100.00   0.5000   28.0000
omega____ theta____ kappa____ phi______ frames
    -       21.4608  178.0000  150.0000 54

#__ type_ start__ end____ width___ exp.time_
  8 omega    6.00   53.00   0.5000   28.0000
omega____ theta____ kappa____ phi______ frames
    -       21.4608  -38.0000   60.0000 94

#__ type_ start__ end____ width___ exp.time_
  9 omega  -10.00   95.00   0.5000   28.0000
omega____ theta____ kappa____ phi______ frames
    -       21.4608   38.0000  120.0000 210

#__ type_ start__ end____ width___ exp.time_
 10 omega  -54.00   88.00   0.5000   28.0000
omega____ theta____ kappa____ phi______ frames
    -       21.4608  -19.0000  -60.0000 284
;
_diffrn_measurement_device_type 'SuperNova, Single source at offset), Eos'
_diffrn_measurement_method '\w scans'
_diffrn_orient_matrix_UB_11 0.0533858000
_diffrn_orient_matrix_UB_12 0.0130775000
_diffrn_orient_matrix_UB_13 -0.0009106000
_diffrn_orient_matrix_UB_21 0.0066523000
_diffrn_orient_matrix_UB_22 0.0129369000
_diffrn_orient_matrix_UB_23 0.0370058000
_diffrn_orient_matrix_UB_31 0.0111775000
_diffrn_orient_matrix_UB_32 -0.0346012000
_diffrn_orient_matrix_UB_33 -0.0036624000
_diffrn_radiation_monochromator mirror
_diffrn_radiation_type 'Mo K\a'
_diffrn_radiation_wavelength 0.7107
_diffrn_reflns_av_R_equivalents 0.1159
_diffrn_reflns_av_unetI/netI 0.1478
_diffrn_reflns_limit_h_max 15
_diffrn_reflns_limit_h_min -15
_diffrn_reflns_limit_k_max 24
_diffrn_reflns_limit_k_min -23
_diffrn_reflns_limit_l_max 24
_diffrn_reflns_limit_l_min -25
_diffrn_reflns_number 57057
_diffrn_reflns_theta_full 25.25
_diffrn_reflns_theta_max 25.25
_diffrn_reflns_theta_min 2.93
_diffrn_source 'SuperNova (Mo) X-ray Source'
_exptl_absorpt_coefficient_mu 1.057
_exptl_absorpt_correction_T_max 1.00000
_exptl_absorpt_correction_T_min 0.42873
_exptl_absorpt_correction_type multi-scan
_exptl_absorpt_process_details
;
CrysAlisPro, Agilent Technologies,
Version 1.171.35.21 (release 20-01-2012 CrysAlis171 .NET)
(compiled Jan 23 2012,18:06:46)
Empirical absorption correction using spherical harmonics,
 implemented in SCALE3 ABSPACK scaling algorithm.
;
_exptl_crystal_colour red
_exptl_crystal_density_diffrn 1.541
_exptl_crystal_density_method 'not measured'
_exptl_crystal_description block
_exptl_crystal_F_000 2342
_exptl_crystal_size_max 0.25
_exptl_crystal_size_mid 0.19
_exptl_crystal_size_min 0.08
_refine_diff_density_max 3.762
_refine_diff_density_min -2.877
_refine_diff_density_rms 0.253
_refine_ls_extinction_method none
_refine_ls_goodness_of_fit_ref 1.116
_refine_ls_hydrogen_treatment mixed
_refine_ls_matrix_type full
_refine_ls_number_parameters 1092
_refine_ls_number_reflns 17957
_refine_ls_number_restraints 0
_refine_ls_restrained_S_all 1.116
_refine_ls_R_factor_all 0.2166
_refine_ls_R_factor_gt 0.1715
_refine_ls_shift/su_max 0.000
_refine_ls_shift/su_mean 0.000
_refine_ls_structure_factor_coef Fsqd
_refine_ls_weighting_details 'calc w=1/[\s^2^(Fo^2^)+(0.1360P)^2^+219.9565P] where P=(Fo^2^+2Fc^2^)/3'
_refine_ls_weighting_scheme calc
_refine_ls_wR_factor_gt 0.4172
_refine_ls_wR_factor_ref 0.4411
_reflns_number_gt 11072
_reflns_number_total 17957
_reflns_threshold_expression >2sigma(I)
_cod_data_source_file c6dt03306g2.cif
_cod_data_source_block 980124
_cod_depositor_comments
;
Adding full bibliography for 7041117--7041126.cif.

2017-10-27
Z value and formula fixed to values more according to usual
chemical conventions.                 miguel
;
_cod_original_formula_sum 'C82 H111 Cl12 N12 O5 Ru4 S4'
_cod_original_formula_weight 2302.75
_cod_original_formula_moiety 'C20 H26 Cl N3 O Ru S, 3(C20 H27 Cl N3 O Ru S), 4(Cl), 2(C H2 Cl2), O'
_cod_original_formula_units_Z 2
_cod_original_cell_volume 4963.6(6)
_cod_database_code 7041118
_reflns_odcompleteness_completeness 99.84
_reflns_odcompleteness_iscentric 1
_reflns_odcompleteness_theta 26.32

loop_
_space_group_symop_id
_space_group_symop_operation_xyz
1 'x, y, z'
2 '-x, -y, -z'

loop_
_atom_site_label
_atom_site_type_symbol
_atom_site_fract_x
_atom_site_fract_y
_atom_site_fract_z
_atom_site_U_iso_or_equiv
_atom_site_adp_type
_atom_site_occupancy
_atom_site_symmetry_multiplicity
_atom_site_calc_flag
_atom_site_refinement_flags
Ru1 Ru 0.91571(13) 0.75819(10) 0.77004(9) 0.0395(4) Uani 1 1 d .
Ru2 Ru 0.93748(13) 0.74779(9) 0.40114(9) 0.0369(4) Uani 1 1 d .
Ru3 Ru 0.44600(14) 0.74742(10) 0.27574(9) 0.0417(5) Uani 1 1 d .
Ru4 Ru 0.41412(13) 0.75834(10) -0.08603(10) 0.0397(4) Uani 1 1 d .
Cl1 Cl 0.7759(5) 0.6762(4) 0.7908(3) 0.0561(15) Uani 1 1 d .
Cl2 Cl 1.0053(5) 0.6495(3) 0.3115(3) 0.0565(15) Uani 1 1 d .
Cl3 Cl 0.5249(5) 0.6569(3) 0.2964(3) 0.0587(15) Uani 1 1 d .
Cl4 Cl 0.2763(5) 0.6695(4) -0.1676(3) 0.0613(16) Uani 1 1 d .
Cl5 Cl 0.3236(6) 1.0267(4) 0.0577(4) 0.082(2) Uani 1 1 d .
Cl6 Cl 0.2813(6) 0.9751(4) 0.3803(5) 0.080(2) Uani 1 1 d .
Cl7 Cl 0.7930(6) 1.0109(4) 0.1338(4) 0.082(2) Uani 1 1 d .
Cl8 Cl 0.7884(6) 0.9987(4) 0.4143(4) 0.079(2) Uani 1 1 d .
Cl9 Cl 0.8053(16) 0.5089(11) 0.0908(13) 0.221(9) Uani 1 1 d .
Cl10 Cl 0.9858(16) 0.4582(12) 0.0965(12) 0.240(10) Uani 1 1 d .
Cl11 Cl 0.3120(11) 0.5054(9) 0.4151(8) 0.178(7) Uani 1 1 d .
Cl12 Cl 0.4947(11) 0.4477(8) 0.3708(9) 0.164(6) Uani 1 1 d .
S1 S 0.9763(5) 0.8041(3) 0.8890(3) 0.0513(14) Uani 1 1 d .
S2 S 0.9154(5) 0.7940(3) 0.3157(3) 0.0516(14) Uani 1 1 d .
S3 S 0.4227(5) 0.7990(3) 0.3975(3) 0.0516(14) Uani 1 1 d .
S4 S 0.4695(4) 0.7968(3) -0.1754(3) 0.0470(13) Uani 1 1 d .
O1 O 0.5775(14) 0.7441(10) 0.5088(9) 0.067(5) Uani 1 1 d .
O2 O 1.2493(14) 0.6506(10) 0.6001(10) 0.068(5) Uani 1 1 d .
O3 O 0.7615(14) 0.6612(10) 0.0086(10) 0.069(5) Uani 1 1 d .
O4 O 0.0817(14) 0.7487(11) 0.1688(10) 0.071(5) Uani 1 1 d .
O5 O 0.7010(14) 1.0049(11) 0.2747(11) 0.077(6) Uani 1 1 d .
N1 N 0.9038(15) 0.9096(11) 0.9947(11) 0.057(5) Uani 1 1 d .
H1 H 0.8585 0.9374 1.0106 0.068 Uiso 1 1 calc R
N2 N 0.8296(15) 0.8783(11) 0.8850(10) 0.055(5) Uani 1 1 d .
H2 H 0.7925 0.9115 0.9038 0.066 Uiso 1 1 calc R
N3 N 0.8183(14) 0.8376(11) 0.8124(10) 0.050(5) Uani 1 1 d .
N4 N 1.0427(16) 0.9073(11) 0.3088(11) 0.056(5) Uani 1 1 d .
H4 H 1.1014 0.9370 0.3208 0.067 Uiso 1 1 calc R
N5 N 1.0946(15) 0.8633(10) 0.3855(10) 0.052(5) Uani 1 1 d .
H5A H 1.1475 0.8985 0.3973 0.062 Uiso 1 1 calc R
N6 N 1.0879(14) 0.8143(10) 0.4179(10) 0.045(4) Uani 1 1 d .
N7 N 0.5464(16) 0.9139(11) 0.4903(11) 0.058(5) Uani 1 1 d .
H7 H 0.6033 0.9457 0.5032 0.070 Uiso 1 1 calc R
N8 N 0.5991(15) 0.8697(11) 0.3808(10) 0.053(5) Uani 1 1 d .
H8A H 0.6513 0.9056 0.3956 0.063 Uiso 1 1 calc R
N9 N 0.5917(15) 0.8179(11) 0.3102(10) 0.050(5) Uani 1 1 d .
N10 N 0.4050(15) 0.9032(11) -0.1994(11) 0.056(5) Uani 1 1 d .
H10 H 0.3591 0.9302 -0.1958 0.067 Uiso 1 1 calc R
N11 N 0.3294(15) 0.8759(10) -0.1138(10) 0.050(5) Uani 1 1 d .
H11 H 0.2951 0.9105 -0.1077 0.060 Uiso 1 1 calc R
N12 N 0.3106(14) 0.8345(11) -0.0724(10) 0.050(5) Uani 1 1 d .
C0AA C 0.9371(17) 0.7547(13) 0.6607(13) 0.049(6) Uani 1 1 d .
C1 C 0.9817(19) 0.9109(14) 1.0418(12) 0.057(6) Uani 1 1 d .
H1A H 0.9892 0.8612 1.0325 0.085 Uiso 1 1 calc R
H1B H 0.9629 0.9344 1.0890 0.085 Uiso 1 1 calc R
H1C H 1.0461 0.9379 1.0361 0.085 Uiso 1 1 calc R
C1AA C 0.9064(18) 0.6871(13) 0.6575(12) 0.050(6) Uani 1 1 d .
H1AA H 0.8417 0.6553 0.6316 0.060 Uiso 1 1 calc R
C2 C 0.8977(19) 0.8667(14) 0.9265(13) 0.054(6) Uani 1 1 d .
C3 C 0.7475(18) 0.8587(14) 0.7822(13) 0.054(6) Uani 1 1 d .
H3 H 0.7199 0.8998 0.8097 0.065 Uiso 1 1 calc R
C4 C 0.7111(18) 0.8198(14) 0.7072(13) 0.053(6) Uani 1 1 d .
C5 C 0.7125(19) 0.8678(15) 0.6732(13) 0.058(6) Uani 1 1 d .
H5 H 0.7431 0.9174 0.6956 0.070 Uiso 1 1 calc R
C6 C 0.6654(19) 0.8380(14) 0.6032(13) 0.056(6) Uani 1 1 d .
H6 H 0.6663 0.8663 0.5772 0.068 Uiso 1 1 calc R
C7 C 0.6203(19) 0.7671(14) 0.5776(13) 0.055(6) Uani 1 1 d .
C8 C 0.6229(19) 0.7196(15) 0.6059(13) 0.057(6) Uani 1 1 d .
H8 H 0.5981 0.6692 0.5817 0.068 Uiso 1 1 calc R
C9 C 0.6670(18) 0.7513(14) 0.6775(13) 0.054(6) Uani 1 1 d .
H9 H 0.6636 0.7219 0.7025 0.065 Uiso 1 1 calc R
C10 C 0.503(2) 0.6745(18) 0.4825(17) 0.088(10) Uani 1 1 d .
H10A H 0.5134 0.6457 0.4345 0.132 Uiso 1 1 calc R
H10B H 0.4336 0.6848 0.4854 0.132 Uiso 1 1 calc R
H10C H 0.5119 0.6474 0.5102 0.132 Uiso 1 1 calc R
C11 C 1.007(2) 0.8873(14) 0.7146(14) 0.061(7) Uani 1 1 d .
H11A H 0.9393 0.8971 0.7100 0.092 Uiso 1 1 calc R
H11B H 1.0475 0.8939 0.6784 0.092 Uiso 1 1 calc R
H11C H 1.0407 0.9209 0.7596 0.092 Uiso 1 1 calc R
C12 C 1.0000(17) 0.8144(13) 0.7082(12) 0.050(6) Uani 1 1 d .
C15 C 0.9765(18) 0.6631(13) 0.6936(13) 0.052(6) Uani 1 1 d .
C16 C 0.959(2) 0.5850(14) 0.6813(14) 0.060(6) Uani 1 1 d .
H16 H 0.8841 0.5696 0.6819 0.072 Uiso 1 1 calc R
C17 C 0.988(2) 0.5388(17) 0.6093(15) 0.082(9) Uani 1 1 d .
H17A H 1.0045 0.5691 0.5836 0.123 Uiso 1 1 calc R
H17B H 0.9317 0.4993 0.5847 0.123 Uiso 1 1 calc R
H17C H 1.0479 0.5186 0.6137 0.123 Uiso 1 1 calc R
C18 C 1.012(2) 0.5686(16) 0.7375(16) 0.076(8) Uani 1 1 d .
H18A H 1.0841 0.5904 0.7442 0.114 Uiso 1 1 calc R
H18B H 1.0047 0.5161 0.7226 0.114 Uiso 1 1 calc R
H18C H 0.9801 0.5889 0.7808 0.114 Uiso 1 1 calc R
C19 C 1.0570(18) 0.7175(13) 0.7348(13) 0.054(6) Uani 1 1 d .
H19 H 1.0969 0.7060 0.7675 0.065 Uiso 1 1 calc R
C20 C 1.0720(18) 0.7911(13) 0.7442(12) 0.049(6) Uani 1 1 d .
H20 H 1.1226 0.8281 0.7811 0.059 Uiso 1 1 calc R
C21 C 0.975(2) 0.9142(13) 0.2609(14) 0.058(6) Uani 1 1 d .
H21A H 0.9610 0.8689 0.2196 0.088 Uiso 1 1 calc R
H21B H 1.0063 0.9537 0.2485 0.088 Uiso 1 1 calc R
H21C H 0.9114 0.9249 0.2818 0.088 Uiso 1 1 calc R
C22 C 1.0237(18) 0.8588(13) 0.3370(12) 0.050(5) Uani 1 1 d .
C23 C 1.1664(18) 0.8251(13) 0.4583(12) 0.051(6) Uani 1 1 d .
H23 H 1.2183 0.8656 0.4655 0.061 Uiso 1 1 calc R
C24 C 1.1813(18) 0.7768(13) 0.4955(13) 0.051(6) Uani 1 1 d .
C25 C 1.1631(19) 0.7024(14) 0.4633(13) 0.055(6) Uani 1 1 d .
H25 H 1.1389 0.6779 0.4163 0.066 Uiso 1 1 calc R
C26 C 1.1830(19) 0.6620(15) 0.5050(14) 0.059(6) Uani 1 1 d .
H26 H 1.1623 0.6109 0.4869 0.070 Uiso 1 1 calc R
C27 C 1.2316(19) 0.6989(15) 0.5700(14) 0.058(6) Uani 1 1 d .
C28 C 1.2547(19) 0.7754(14) 0.6005(14) 0.056(6) Uani 1 1 d .
H28 H 1.2840 0.8017 0.6462 0.067 Uiso 1 1 calc R
C29 C 1.2322(19) 0.8091(14) 0.5601(13) 0.056(6) Uani 1 1 d .
H29 H 1.2537 0.8601 0.5782 0.067 Uiso 1 1 calc R
C30 C 1.316(2) 0.6872(17) 0.6644(13) 0.071(8) Uani 1 1 d .
H30A H 1.3784 0.7137 0.6562 0.107 Uiso 1 1 calc R
H30B H 1.3315 0.6511 0.6802 0.107 Uiso 1 1 calc R
H30C H 1.2805 0.7212 0.6996 0.107 Uiso 1 1 calc R
C31 C 0.921(2) 0.9058(14) 0.5328(15) 0.069(7) Uani 1 1 d .
H31A H 0.9930 0.9160 0.5261 0.104 Uiso 1 1 calc R
H31B H 0.9116 0.9217 0.5820 0.104 Uiso 1 1 calc R
H31C H 0.8834 0.9319 0.5139 0.104 Uiso 1 1 calc R
C32 C 0.8784(18) 0.8206(13) 0.4942(12) 0.051(6) Uani 1 1 d .
C33 C 0.7994(18) 0.7906(13) 0.4467(12) 0.052(6) Uani 1 1 d .
H33 H 0.7602 0.8209 0.4378 0.062 Uiso 1 1 calc R
C34 C 0.7729(19) 0.7121(14) 0.4083(13) 0.054(6) Uani 1 1 d .
H34 H 0.7199 0.6922 0.3727 0.065 Uiso 1 1 calc R
C35 C 0.8256(18) 0.6657(13) 0.4240(12) 0.049(5) Uani 1 1 d .
C36 C 0.9119(18) 0.6955(14) 0.4793(13) 0.053(6) Uani 1 1 d .
H36 H 0.9494 0.6647 0.4887 0.064 Uiso 1 1 calc R
C37 C 0.9355(18) 0.7748(13) 0.5181(13) 0.053(6) Uani 1 1 d .
H37 H 0.9841 0.7967 0.5565 0.063 Uiso 1 1 calc R
C38 C 0.803(2) 0.5824(14) 0.3877(14) 0.060(6) Uani 1 1 d .
H38 H 0.8687 0.5657 0.3747 0.071 Uiso 1 1 calc R
C39 C 0.759(3) 0.5523(19) 0.4393(19) 0.096(11) Uani 1 1 d .
H39A H 0.8150 0.5505 0.4680 0.143 Uiso 1 1 calc R
H39B H 0.7199 0.5034 0.4144 0.143 Uiso 1 1 calc R
H39C H 0.7152 0.5838 0.4684 0.143 Uiso 1 1 calc R
C40 C 0.737(2) 0.5560(17) 0.3262(17) 0.083(9) Uani 1 1 d .
H40A H 0.6685 0.5641 0.3381 0.124 Uiso 1 1 calc R
H40B H 0.7359 0.5041 0.3006 0.124 Uiso 1 1 calc R
H40C H 0.7625 0.5818 0.2977 0.124 Uiso 1 1 calc R
C41 C 0.4728(19) 0.9153(14) 0.5412(13) 0.060(7) Uani 1 1 d .
H41A H 0.4116 0.9296 0.5295 0.090 Uiso 1 1 calc R
H41B H 0.5025 0.9502 0.5868 0.090 Uiso 1 1 calc R
H41C H 0.4550 0.8671 0.5414 0.090 Uiso 1 1 calc R
C42 C 0.5301(17) 0.8652(13) 0.4239(13) 0.048(5) Uani 1 1 d .
C43 C 0.6696(19) 0.8299(14) 0.2747(13) 0.056(6) Uani 1 1 d .
H43 H 0.7186 0.8728 0.2970 0.067 Uiso 1 1 calc R
C44 C 0.6862(17) 0.7812(14) 0.2026(13) 0.051(6) Uani 1 1 d .
C45 C 0.6687(19) 0.7070(14) 0.1743(13) 0.056(6) Uani 1 1 d .
H45 H 0.6378 0.6820 0.2004 0.067 Uiso 1 1 calc R
C46 C 0.694(2) 0.6680(16) 0.1097(15) 0.065(7) Uani 1 1 d .
H46 H 0.6838 0.6167 0.0920 0.079 Uiso 1 1 calc R
C47 C 0.736(2) 0.7036(16) 0.0701(15) 0.062(7) Uani 1 1 d .
C48 C 0.7526(19) 0.7797(14) 0.0955(13) 0.057(6) Uani 1 1 d .
H48 H 0.7802 0.8029 0.0671 0.068 Uiso 1 1 calc R
C49 C 0.7288(19) 0.8216(15) 0.1622(14) 0.061(7) Uani 1 1 d .
H49 H 0.7395 0.8729 0.1801 0.073 Uiso 1 1 calc R
C50 C 0.827(2) 0.6926(18) -0.0338(16) 0.082(9) Uani 1 1 d .
H50A H 0.8706 0.6588 -0.0595 0.122 Uiso 1 1 calc R
H50B H 0.8688 0.7387 -0.0034 0.122 Uiso 1 1 calc R
H50C H 0.7833 0.7006 -0.0660 0.122 Uiso 1 1 calc R
C51 C 0.429(2) 0.8889(15) 0.2315(15) 0.068(7) Uani 1 1 d .
H51A H 0.4504 0.9175 0.2803 0.102 Uiso 1 1 calc R
H51B H 0.3722 0.9064 0.2184 0.102 Uiso 1 1 calc R
H51C H 0.4861 0.8939 0.2039 0.102 Uiso 1 1 calc R
C52 C 0.3954(19) 0.8070(14) 0.2182(13) 0.054(6) Uani 1 1 d .
C53 C 0.3122(18) 0.7914(14) 0.2557(14) 0.057(6) Uani 1 1 d .
H53 H 0.2806 0.8282 0.2872 0.069 Uiso 1 1 calc R
C54 C 0.2786(19) 0.7128(14) 0.2418(14) 0.059(6) Uani 1 1 d .
H54 H 0.2211 0.6994 0.2629 0.070 Uiso 1 1 calc R
C55 C 0.3291(19) 0.6581(14) 0.1986(14) 0.057(6) Uani 1 1 d .
C56 C 0.4134(19) 0.6808(15) 0.1645(14) 0.060(7) Uani 1 1 d .
H56 H 0.4531 0.6469 0.1374 0.072 Uiso 1 1 calc R
C57 C 0.4361(16) 0.7540(12) 0.1719(11) 0.043(5) Uani 1 1 d .
H57 H 0.5016 0.7691 0.1548 0.051 Uiso 1 1 calc R
C58 C 0.301(2) 0.5790(15) 0.1857(15) 0.064(7) Uani 1 1 d .
H58 H 0.3676 0.5630 0.1859 0.077 Uiso 1 1 calc R
C59 C 0.248(3) 0.5309(18) 0.1102(18) 0.099(11) Uani 1 1 d .
H59A H 0.2192 0.5616 0.0928 0.148 Uiso 1 1 calc R
H59B H 0.1947 0.4929 0.1118 0.148 Uiso 1 1 calc R
H59C H 0.2992 0.5087 0.0798 0.148 Uiso 1 1 calc R
C60 C 0.247(2) 0.5639(18) 0.2406(18) 0.089(10) Uani 1 1 d .
H60A H 0.2755 0.6009 0.2856 0.133 Uiso 1 1 calc R
H60B H 0.2550 0.5161 0.2375 0.133 Uiso 1 1 calc R
H60C H 0.1747 0.5646 0.2348 0.133 Uiso 1 1 calc R
C61 C 0.482(2) 0.9045(15) -0.2448(14) 0.065(7) Uani 1 1 d .
H61A H 0.4826 0.8551 -0.2781 0.098 Uiso 1 1 calc R
H61B H 0.5478 0.9254 -0.2184 0.098 Uiso 1 1 calc R
H61C H 0.4679 0.9340 -0.2691 0.098 Uiso 1 1 calc R
C62 C 0.3970(17) 0.8630(12) -0.1607(12) 0.044(5) Uani 1 1 d .
C63 C 0.2414(18) 0.8548(14) -0.0287(13) 0.054(6) Uani 1 1 d .
H63 H 0.2105 0.8931 -0.0287 0.064 Uiso 1 1 calc R
C64 C 0.2075(18) 0.8228(14) 0.0206(13) 0.054(6) Uani 1 1 d .
C65 C 0.1633(18) 0.7522(14) -0.0001(13) 0.054(6) Uani 1 1 d .
H65 H 0.1627 0.7218 -0.0474 0.064 Uiso 1 1 calc R
C66 C 0.116(2) 0.7184(16) 0.0453(14) 0.062(7) Uani 1 1 d .
H66 H 0.0837 0.6692 0.0300 0.074 Uiso 1 1 calc R
C67 C 0.1249(19) 0.7691(14) 0.1134(14) 0.054(6) Uani 1 1 d .
C68 C 0.170(2) 0.8405(16) 0.1392(15) 0.063(7) Uani 1 1 d .
H68 H 0.1748 0.8701 0.1870 0.076 Uiso 1 1 calc R
C69 C 0.210(2) 0.8688(15) 0.0913(14) 0.060(6) Uani 1 1 d .
H69 H 0.2389 0.9187 0.1069 0.072 Uiso 1 1 calc R
C70 C 0.013(3) 0.6777(17) 0.1406(17) 0.084(9) Uani 1 1 d .
H70A H 0.0416 0.6446 0.1003 0.126 Uiso 1 1 calc R
H70B H -0.0534 0.6833 0.1271 0.126 Uiso 1 1 calc R
H70C H 0.0067 0.6579 0.1756 0.126 Uiso 1 1 calc R
C71 C 0.513(2) 0.9056(15) 0.0598(15) 0.070(8) Uani 1 1 d .
H71A H 0.5420 0.9348 0.0352 0.105 Uiso 1 1 calc R
H71B H 0.5559 0.9179 0.1015 0.105 Uiso 1 1 calc R
H71C H 0.4447 0.9156 0.0723 0.105 Uiso 1 1 calc R
C72 C 0.5050(18) 0.8273(14) 0.0146(13) 0.055(6) Uani 1 1 d .
C73 C 0.4205(18) 0.7739(14) 0.0265(13) 0.051(6) Uani 1 1 d .
H73 H 0.3758 0.7908 0.0615 0.061 Uiso 1 1 calc R
C74 C 0.4102(18) 0.6992(13) -0.0156(12) 0.050(6) Uani 1 1 d .
H74 H 0.3565 0.6669 -0.0085 0.060 Uiso 1 1 calc R
C75 C 0.496(2) 0.5495(16) -0.0714(16) 0.074(8) Uani 1 1 d .
H75A H 0.5003 0.4994 -0.1007 0.111 Uiso 1 1 calc R
H75B H 0.4476 0.5503 -0.0367 0.111 Uiso 1 1 calc R
H75C H 0.5627 0.5760 -0.0486 0.111 Uiso 1 1 calc R
C76 C 0.5600(18) 0.7234(14) -0.0796(13) 0.054(6) Uani 1 1 d .
H76 H 0.6050 0.7082 -0.1148 0.065 Uiso 1 1 calc R
C77 C 0.5692(18) 0.7987(13) -0.0353(12) 0.050(6) Uani 1 1 d .
H77 H 0.6240 0.8313 -0.0409 0.060 Uiso 1 1 calc R
C78 C 0.4578(19) 0.5869(13) -0.1173(13) 0.055(6) Uani 1 1 d .
H78 H 0.3825 0.5710 -0.1260 0.066 Uiso 1 1 calc R
C79 C 0.502(2) 0.5673(16) -0.1866(16) 0.079(9) Uani 1 1 d .
H79A H 0.5756 0.5824 -0.1800 0.118 Uiso 1 1 calc R
H79B H 0.4733 0.5919 -0.2115 0.118 Uiso 1 1 calc R
H79C H 0.4843 0.5148 -0.2132 0.118 Uiso 1 1 calc R
C80 C 0.4786(18) 0.6684(13) -0.0703(13) 0.051(6) Uani 1 1 d .
C81 C 0.882(4) 0.493(3) 0.138(3) 0.16(2) Uani 1 1 d .
H81A H 0.8439 0.4577 0.1545 0.188 Uiso 1 1 calc R
H81B H 0.9070 0.5382 0.1786 0.188 Uiso 1 1 calc R
C82 C 0.388(3) 0.484(2) 0.350(2) 0.117(14) Uani 1 1 d .
H82A H 0.4144 0.5271 0.3419 0.141 Uiso 1 1 calc R
H82B H 0.3484 0.4469 0.3082 0.141 Uiso 1 1 calc R

loop_
_atom_site_aniso_label
_atom_site_aniso_U_11
_atom_site_aniso_U_22
_atom_site_aniso_U_33
_atom_site_aniso_U_23
_atom_site_aniso_U_13
_atom_site_aniso_U_12
Ru1 0.0322(9) 0.0458(11) 0.0414(9) 0.0182(8) -0.0028(7) 0.0090(7)
Ru2 0.0331(9) 0.0371(10) 0.0400(9) 0.0146(7) 0.0020(7) 0.0077(7)
Ru3 0.0409(10) 0.0411(10) 0.0417(10) 0.0146(8) -0.0057(7) 0.0091(8)
Ru4 0.0344(9) 0.0431(10) 0.0476(10) 0.0238(8) -0.0059(7) 0.0091(7)
Cl1 0.053(3) 0.065(4) 0.052(3) 0.031(3) -0.001(3) -0.002(3)
Cl2 0.062(4) 0.055(4) 0.045(3) 0.010(3) 0.001(3) 0.019(3)
Cl3 0.066(4) 0.058(4) 0.063(4) 0.033(3) -0.003(3) 0.021(3)
Cl4 0.054(3) 0.062(4) 0.063(4) 0.027(3) -0.017(3) -0.005(3)
Cl5 0.072(5) 0.074(5) 0.092(6) 0.020(4) 0.009(4) 0.027(4)
Cl6 0.061(4) 0.068(5) 0.099(6) 0.026(4) 0.003(4) 0.001(3)
Cl7 0.077(5) 0.081(5) 0.081(5) 0.018(4) -0.010(4) 0.037(4)
Cl8 0.061(4) 0.072(5) 0.086(5) 0.019(4) -0.004(4) -0.001(3)
Cl9 0.179(16) 0.223(19) 0.30(3) 0.151(19) -0.032(16) 0.016(14)
Cl10 0.153(15) 0.23(2) 0.26(2) 0.035(17) 0.038(15) -0.013(14)
Cl11 0.114(10) 0.199(15) 0.159(13) 0.018(11) 0.033(9) 0.005(10)
Cl12 0.119(10) 0.155(12) 0.222(17) 0.087(12) 0.015(10) 0.009(9)
S1 0.047(3) 0.058(4) 0.046(3) 0.014(3) -0.004(3) 0.020(3)
S2 0.051(3) 0.049(4) 0.055(4) 0.026(3) -0.006(3) 0.001(3)
S3 0.044(3) 0.053(4) 0.053(3) 0.018(3) -0.003(3) 0.002(3)
S4 0.043(3) 0.054(4) 0.053(3) 0.028(3) 0.006(3) 0.017(3)
O1 0.063(11) 0.069(12) 0.061(11) 0.019(9) -0.005(9) 0.007(9)
O2 0.070(12) 0.067(12) 0.069(12) 0.030(10) -0.015(9) 0.009(9)
O3 0.065(12) 0.064(12) 0.068(12) 0.019(10) 0.013(10) 0.003(9)
O4 0.063(12) 0.074(13) 0.070(12) 0.024(10) 0.007(10) 0.005(10)
O5 0.061(12) 0.076(13) 0.084(14) 0.021(11) -0.005(10) 0.015(10)
N1 0.049(12) 0.063(13) 0.055(12) 0.015(10) -0.001(10) 0.024(10)
N2 0.049(11) 0.060(13) 0.054(12) 0.017(10) -0.001(9) 0.022(10)
N3 0.049(11) 0.057(12) 0.049(11) 0.025(10) -0.006(9) 0.015(9)
N4 0.059(12) 0.054(13) 0.058(13) 0.029(10) -0.002(10) 0.002(10)
N5 0.054(12) 0.048(12) 0.056(12) 0.029(10) -0.008(9) -0.001(9)
N6 0.048(11) 0.050(11) 0.047(11) 0.032(9) -0.009(9) 0.002(8)
N7 0.051(12) 0.059(13) 0.057(13) 0.017(11) -0.005(10) 0.009(10)
N8 0.048(11) 0.050(12) 0.053(12) 0.016(10) -0.002(9) 0.005(9)
N9 0.047(11) 0.051(12) 0.054(12) 0.022(10) -0.001(9) 0.009(9)
N10 0.050(12) 0.062(13) 0.060(13) 0.028(11) 0.000(10) 0.010(10)
N11 0.052(11) 0.049(12) 0.060(12) 0.032(10) 0.005(10) 0.014(9)
N12 0.045(11) 0.059(13) 0.055(12) 0.029(10) -0.001(9) 0.015(9)
C0AA 0.045(13) 0.048(14) 0.055(14) 0.023(12) -0.005(11) 0.006(10)
C1 0.058(15) 0.058(16) 0.046(13) 0.009(12) 0.005(11) 0.022(12)
C1AA 0.045(13) 0.055(15) 0.051(14) 0.023(12) -0.005(11) 0.008(11)
C2 0.051(14) 0.058(15) 0.050(14) 0.017(12) -0.002(11) 0.018(11)
C3 0.050(14) 0.060(16) 0.054(14) 0.024(12) -0.005(11) 0.014(11)
C4 0.048(13) 0.058(16) 0.055(15) 0.025(13) -0.001(11) 0.011(12)
C5 0.053(14) 0.063(16) 0.057(15) 0.022(13) -0.008(12) 0.013(12)
C6 0.053(14) 0.063(17) 0.054(15) 0.024(13) -0.006(12) 0.012(12)
C7 0.050(14) 0.060(17) 0.055(15) 0.024(13) -0.006(11) 0.012(12)
C8 0.054(14) 0.064(16) 0.057(15) 0.029(13) -0.005(12) 0.008(12)
C9 0.050(14) 0.060(16) 0.054(14) 0.023(13) -0.011(11) 0.015(12)
C10 0.08(2) 0.09(2) 0.08(2) 0.013(18) -0.002(17) 0.002(17)
C11 0.060(16) 0.061(17) 0.066(17) 0.031(14) -0.009(13) 0.007(13)
C12 0.046(13) 0.055(15) 0.052(14) 0.026(12) -0.002(11) 0.006(11)
C15 0.048(13) 0.051(15) 0.054(14) 0.019(12) -0.007(11) 0.009(11)
C16 0.049(14) 0.058(16) 0.061(16) 0.015(13) -0.006(12) 0.005(12)
C17 0.072(19) 0.08(2) 0.070(19) 0.003(16) 0.000(15) 0.019(16)
C18 0.08(2) 0.068(19) 0.08(2) 0.027(16) -0.007(16) 0.007(15)
C19 0.048(13) 0.055(15) 0.053(14) 0.017(12) -0.003(11) 0.008(11)
C20 0.046(13) 0.053(15) 0.050(14) 0.023(11) -0.001(10) 0.007(11)
C21 0.060(15) 0.043(14) 0.071(17) 0.023(13) -0.005(13) 0.006(11)
C22 0.047(13) 0.049(14) 0.052(14) 0.023(11) -0.001(11) 0.002(10)
C23 0.048(13) 0.054(15) 0.051(14) 0.023(12) -0.007(11) 0.006(11)
C24 0.050(13) 0.053(15) 0.055(14) 0.028(12) -0.007(11) 0.006(11)
C25 0.054(14) 0.059(16) 0.052(14) 0.023(12) -0.012(11) 0.005(12)
C26 0.056(15) 0.058(16) 0.063(16) 0.029(13) -0.011(12) 0.003(12)
C27 0.056(15) 0.062(17) 0.060(16) 0.032(13) -0.011(12) 0.003(12)
C28 0.051(14) 0.058(16) 0.058(15) 0.024(13) -0.010(12) 0.006(12)
C29 0.055(14) 0.058(16) 0.056(15) 0.027(13) -0.013(12) 0.004(12)
C30 0.079(19) 0.09(2) 0.048(15) 0.034(15) -0.015(14) 0.014(16)
C31 0.067(17) 0.059(17) 0.066(17) 0.012(14) 0.007(14) 0.004(13)
C32 0.047(13) 0.057(15) 0.049(13) 0.021(12) -0.001(11) 0.007(11)
C33 0.048(13) 0.055(15) 0.051(14) 0.021(12) -0.001(11) 0.008(11)
C34 0.049(14) 0.058(16) 0.055(15) 0.025(12) 0.002(11) 0.002(11)
C35 0.046(13) 0.054(15) 0.052(14) 0.026(12) 0.004(11) 0.007(11)
C36 0.051(14) 0.057(16) 0.054(14) 0.029(12) 0.000(11) 0.002(11)
C37 0.044(13) 0.059(16) 0.052(14) 0.020(12) -0.011(11) 0.006(11)
C38 0.050(14) 0.060(17) 0.062(16) 0.022(13) 0.002(12) 0.003(12)
C39 0.09(2) 0.09(2) 0.11(3) 0.05(2) 0.00(2) -0.004(19)
C40 0.069(19) 0.08(2) 0.09(2) 0.019(17) 0.010(17) 0.005(16)
C41 0.053(15) 0.053(16) 0.054(15) 0.004(12) -0.003(12) 0.003(12)
C42 0.044(13) 0.049(14) 0.052(14) 0.020(11) -0.008(11) 0.012(10)
C43 0.048(14) 0.058(16) 0.055(15) 0.019(12) 0.001(12) 0.005(11)
C44 0.043(12) 0.056(16) 0.052(14) 0.022(12) -0.001(11) 0.007(11)
C45 0.052(14) 0.058(16) 0.053(15) 0.022(13) 0.005(12) 0.002(12)
C46 0.056(16) 0.066(18) 0.068(18) 0.022(15) 0.004(14) 0.008(13)
C47 0.052(15) 0.065(18) 0.062(17) 0.019(14) 0.003(13) 0.011(13)
C48 0.054(15) 0.061(17) 0.054(15) 0.025(13) 0.004(12) 0.005(12)
C49 0.052(15) 0.061(17) 0.060(16) 0.017(13) 0.002(12) 0.007(12)
C50 0.08(2) 0.09(2) 0.067(19) 0.025(17) 0.008(16) 0.009(17)
C51 0.060(16) 0.066(18) 0.071(18) 0.023(15) 0.001(14) 0.003(13)
C52 0.049(14) 0.056(16) 0.056(15) 0.023(12) -0.005(12) 0.007(12)
C53 0.047(14) 0.058(16) 0.064(16) 0.021(13) -0.004(12) 0.013(12)
C54 0.049(14) 0.057(16) 0.062(16) 0.017(13) -0.001(12) 0.010(12)
C55 0.049(14) 0.055(16) 0.061(16) 0.015(13) -0.007(12) 0.015(12)
C56 0.050(14) 0.061(17) 0.059(16) 0.015(13) -0.003(12) 0.011(12)
C57 0.036(11) 0.048(14) 0.047(13) 0.022(11) -0.002(10) 0.010(10)
C58 0.049(14) 0.061(17) 0.070(18) 0.012(14) -0.006(13) 0.011(12)
C59 0.08(2) 0.08(2) 0.10(3) 0.001(19) -0.016(19) 0.005(18)
C60 0.07(2) 0.07(2) 0.10(3) 0.018(19) 0.001(19) 0.014(16)
C61 0.068(17) 0.070(18) 0.066(17) 0.037(15) 0.004(14) 0.013(14)
C62 0.041(12) 0.047(13) 0.052(13) 0.029(11) -0.002(10) 0.013(10)
C63 0.049(14) 0.062(16) 0.058(15) 0.031(13) 0.001(12) 0.016(12)
C64 0.047(13) 0.062(17) 0.059(15) 0.028(13) -0.002(11) 0.016(12)
C65 0.050(14) 0.063(17) 0.054(14) 0.031(13) 0.003(11) 0.009(12)
C66 0.054(15) 0.067(18) 0.064(17) 0.027(14) 0.005(13) 0.011(13)
C67 0.052(14) 0.060(17) 0.059(15) 0.031(13) -0.001(12) 0.016(12)
C68 0.058(16) 0.069(19) 0.062(17) 0.028(14) 0.000(13) 0.008(13)
C69 0.055(15) 0.066(17) 0.062(16) 0.030(14) 0.005(12) 0.012(13)
C70 0.09(2) 0.08(2) 0.08(2) 0.039(18) -0.001(17) -0.008(17)
C71 0.067(18) 0.068(19) 0.064(17) 0.015(14) -0.004(14) 0.012(14)
C72 0.047(13) 0.061(16) 0.057(15) 0.022(13) -0.005(11) 0.016(12)
C73 0.044(13) 0.061(16) 0.051(14) 0.023(12) -0.006(10) 0.016(11)
C74 0.045(13) 0.057(15) 0.054(14) 0.028(12) -0.003(11) 0.008(11)
C75 0.069(18) 0.067(19) 0.08(2) 0.020(15) -0.010(15) 0.019(14)
C76 0.047(13) 0.058(16) 0.057(15) 0.022(13) 0.001(11) 0.011(11)
C77 0.046(13) 0.058(15) 0.051(14) 0.028(12) -0.002(11) 0.010(11)
C78 0.048(13) 0.055(15) 0.061(15) 0.023(13) 0.001(12) 0.011(11)
C79 0.072(19) 0.066(19) 0.08(2) 0.012(16) -0.001(16) 0.014(15)
C80 0.047(13) 0.053(15) 0.055(14) 0.024(12) 0.002(11) 0.012(11)
C81 0.12(4) 0.18(5) 0.18(5) 0.09(4) -0.02(4) 0.01(4)
C82 0.09(3) 0.11(3) 0.15(4) 0.04(3) 0.02(3) 0.02(2)

loop_
_atom_type_symbol
_atom_type_description
_atom_type_scat_dispersion_real
_atom_type_scat_dispersion_imag
_atom_type_scat_source
C C 0.0033 0.0016 'International Tables Vol C Tables 4.2.6.8 and 6.1.1.4'
H H 0.0000 0.0000 'International Tables Vol C Tables 4.2.6.8 and 6.1.1.4'
Cl Cl 0.1484 0.1585 'International Tables Vol C Tables 4.2.6.8 and 6.1.1.4'
N N 0.0061 0.0033 'International Tables Vol C Tables 4.2.6.8 and 6.1.1.4'
O O 0.0106 0.0060 'International Tables Vol C Tables 4.2.6.8 and 6.1.1.4'
Ru Ru -1.2594 0.8363 'International Tables Vol C Tables 4.2.6.8 and 6.1.1.4'
S S 0.1246 0.1234 'International Tables Vol C Tables 4.2.6.8 and 6.1.1.4'

loop_
_geom_angle_atom_site_label_1
_geom_angle_atom_site_label_2
_geom_angle_atom_site_label_3
_geom_angle
S1 Ru1 Cl1 89.1(2)
N3 Ru1 Cl1 83.9(6)
N3 Ru1 S1 81.7(5)
N3 Ru1 C0AA 103.1(8)
N3 Ru1 C1AA 121.9(8)
N3 Ru1 C12 94.7(8)
N3 Ru1 C15 159.5(8)
N3 Ru1 C19 157.3(9)
N3 Ru1 C20 120.4(8)
C0AA Ru1 Cl1 121.1(6)
C0AA Ru1 S1 149.6(6)
C1AA Ru1 Cl1 92.4(7)
C1AA Ru1 S1 156.3(6)
C1AA Ru1 C0AA 34.5(8)
C1AA Ru1 C12 67.0(9)
C1AA Ru1 C15 38.3(8)
C12 Ru1 Cl1 154.9(6)
C12 Ru1 S1 115.6(6)
C12 Ru1 C0AA 34.8(8)
C15 Ru1 Cl1 91.1(7)
C15 Ru1 S1 118.1(6)
C15 Ru1 C0AA 62.8(9)
C15 Ru1 C12 81.5(9)
C19 Ru1 Cl1 118.1(7)
C19 Ru1 S1 92.3(7)
C19 Ru1 C0AA 71.6(9)
C19 Ru1 C1AA 66.3(9)
C19 Ru1 C12 68.1(9)
C19 Ru1 C15 36.7(8)
C19 Ru1 C20 37.3(9)
C20 Ru1 Cl1 155.2(6)
C20 Ru1 S1 89.6(6)
C20 Ru1 C0AA 61.8(8)
C20 Ru1 C1AA 79.2(9)
C20 Ru1 C12 38.5(8)
C20 Ru1 C15 67.9(9)
S2 Ru2 Cl2 87.0(2)
N6 Ru2 Cl2 87.7(6)
N6 Ru2 S2 82.7(5)
N6 Ru2 C32 95.8(8)
N6 Ru2 C33 123.9(8)
N6 Ru2 C34 162.0(9)
N6 Ru2 C35 149.7(7)
N6 Ru2 C36 111.9(7)
N6 Ru2 C37 90.5(8)
C32 Ru2 Cl2 167.2(7)
C32 Ru2 S2 105.6(7)
C32 Ru2 C33 35.2(8)
C32 Ru2 C34 67.0(9)
C32 Ru2 C35 80.3(9)
C32 Ru2 C36 69.6(9)
C32 Ru2 C37 39.5(8)
C33 Ru2 Cl2 146.9(6)
C33 Ru2 S2 87.7(7)
C33 Ru2 C35 67.4(9)
C33 Ru2 C36 80.4(9)
C33 Ru2 C37 66.9(8)
C34 Ru2 Cl2 110.3(7)
C34 Ru2 S2 96.5(7)
C34 Ru2 C33 38.2(9)
C34 Ru2 C35 36.7(8)
C34 Ru2 C36 68.2(9)
C34 Ru2 C37 79.5(9)
C35 Ru2 Cl2 90.5(6)
C35 Ru2 S2 127.4(6)
C35 Ru2 C36 38.5(8)
C35 Ru2 C37 67.3(9)
C36 Ru2 Cl2 97.6(7)
C36 Ru2 S2 164.7(6)
C36 Ru2 C37 37.1(8)
C37 Ru2 Cl2 128.3(6)
C37 Ru2 S2 143.8(6)
S3 Ru3 Cl3 87.1(2)
N9 Ru3 Cl3 86.3(5)
N9 Ru3 S3 81.9(6)
N9 Ru3 C52 94.1(8)
N9 Ru3 C53 119.5(8)
N9 Ru3 C54 158.5(8)
N9 Ru3 C55 155.5(9)
N9 Ru3 C56 118.0(9)
N9 Ru3 C57 95.3(8)
C52 Ru3 Cl3 158.1(7)
C52 Ru3 S3 114.6(7)
C52 Ru3 C53 37.6(9)
C52 Ru3 C54 67.5(9)
C52 Ru3 C55 80.3(9)
C52 Ru3 C57 34.6(8)
C53 Ru3 Cl3 153.3(7)
C53 Ru3 S3 89.8(7)
C53 Ru3 C54 39.0(9)
C53 Ru3 C55 69.1(9)
C53 Ru3 C57 64.8(9)
C54 Ru3 Cl3 115.0(7)
C54 Ru3 S3 95.4(7)
C54 Ru3 C55 36.4(9)
C54 Ru3 C57 76.1(9)
C55 Ru3 Cl3 90.4(7)
C55 Ru3 S3 122.2(7)
C55 Ru3 C57 66.6(9)
C56 Ru3 Cl3 94.0(7)
C56 Ru3 S3 160.1(7)
C56 Ru3 C52 66.6(10)
C56 Ru3 C53 80.4(10)
C56 Ru3 C54 66.2(10)
C56 Ru3 C55 38.0(10)
C56 Ru3 C57 37.0(9)
C57 Ru3 Cl3 123.5(6)
C57 Ru3 S3 149.1(6)
S4 Ru4 Cl4 88.8(2)
N12 Ru4 Cl4 84.0(5)
N12 Ru4 S4 82.0(5)
N12 Ru4 C72 94.1(8)
N12 Ru4 C73 94.6(8)
N12 Ru4 C74 119.4(8)
N12 Ru4 C76 157.1(8)
N12 Ru4 C77 119.7(8)
N12 Ru4 C80 156.6(8)
C72 Ru4 Cl4 159.1(7)
C72 Ru4 S4 111.6(7)
C72 Ru4 C73 39.5(9)
C72 Ru4 C74 68.3(9)
C72 Ru4 C80 81.9(9)
C73 Ru4 Cl4 119.8(6)
C73 Ru4 S4 150.9(6)
C73 Ru4 C80 67.7(9)
C74 Ru4 Cl4 94.5(6)
C74 Ru4 S4 158.5(6)
C74 Ru4 C73 36.1(8)
C74 Ru4 C80 37.9(8)
C76 Ru4 Cl4 118.0(7)
C76 Ru4 S4 91.4(7)
C76 Ru4 C72 67.9(9)
C76 Ru4 C73 80.5(9)
C76 Ru4 C74 68.3(9)
C76 Ru4 C80 38.9(9)
C77 Ru4 Cl4 155.7(7)
C77 Ru4 S4 89.4(6)
C77 Ru4 C72 35.9(9)
C77 Ru4 C73 67.1(9)
C77 Ru4 C74 78.9(9)
C77 Ru4 C76 37.9(9)
C77 Ru4 C80 68.7(9)
C80 Ru4 Cl4 91.6(6)
C80 Ru4 S4 121.0(6)
C2 S1 Ru1 100.5(8)
C22 S2 Ru2 98.9(8)
C42 S3 Ru3 98.3(9)
C62 S4 Ru4 99.0(8)
C7 O1 C10 115(2)
C27 O2 C30 113(2)
C47 O3 C50 121(2)
C70 O4 C67 112(2)
C1 N1 H1 118.9
C2 N1 H1 118.9
C2 N1 C1 122(2)
N3 N2 H2 119.2
C2 N2 H2 119.2
C2 N2 N3 121.7(19)
N2 N3 Ru1 116.6(13)
C3 N3 Ru1 132.1(17)
C3 N3 N2 111.3(19)
C21 N4 H4 117.3
C22 N4 H4 117.3
C22 N4 C21 125(2)
N6 N5 H5A 118.0
C22 N5 H5A 118.0
C22 N5 N6 124.0(19)
N5 N6 Ru2 112.5(13)
C23 N6 Ru2 132.8(16)
C23 N6 N5 113.9(19)
C41 N7 H7 118.8
C42 N7 H7 118.8
C42 N7 C41 122(2)
N9 N8 H8A 118.8
C42 N8 H8A 118.8
C42 N8 N9 122(2)
N8 N9 Ru3 114.2(14)
C43 N9 Ru3 130.5(17)
C43 N9 N8 114.2(19)
C61 N10 H10 117.5
C62 N10 H10 117.5
C62 N10 C61 125(2)
N12 N11 H11 119.0
C62 N11 H11 119.0
C62 N11 N12 121.9(18)
N11 N12 Ru4 114.3(14)
C63 N12 Ru4 131.8(16)
C63 N12 N11 113.6(19)
C1AA C0AA Ru1 69.5(14)
C1AA C0AA C12 132(2)
C12 C0AA Ru1 70.3(14)
N1 C1 H1A 109.5
N1 C1 H1B 109.5
N1 C1 H1C 109.5
H1A C1 H1B 109.5
H1A C1 H1C 109.5
H1B C1 H1C 109.5
Ru1 C1AA H1AA 122.5
C0AA C1AA Ru1 76.0(15)
C0AA C1AA H1AA 122.5
C0AA C1AA C15 115(2)
C15 C1AA Ru1 71.6(14)
C15 C1AA H1AA 122.5
N1 C2 S1 123.8(18)
N1 C2 N2 117(2)
N2 C2 S1 119.3(18)
N3 C3 H3 118.5
N3 C3 C4 123(2)
C4 C3 H3 118.5
C5 C4 C3 113(2)
C9 C4 C3 125(2)
C9 C4 C5 122(2)
C4 C5 H5 121.0
C4 C5 C6 118(2)
C6 C5 H5 121.0
C5 C6 H6 122.2
C7 C6 C5 116(2)
C7 C6 H6 122.2
C6 C7 O1 111(2)
C8 C7 O1 121(2)
C8 C7 C6 128(2)
C7 C8 H8 122.5
C7 C8 C9 115(2)
C9 C8 H8 122.5
C4 C9 C8 121(2)
C4 C9 H9 119.5
C8 C9 H9 119.5
O1 C10 H10A 109.5
O1 C10 H10B 109.5
O1 C10 H10C 109.5
H10A C10 H10B 109.5
H10A C10 H10C 109.5
H10B C10 H10C 109.5
H11A C11 H11B 109.5
H11A C11 H11C 109.5
H11B C11 H11C 109.5
C12 C11 H11A 109.5
C12 C11 H11B 109.5
C12 C11 H11C 109.5
C0AA C12 Ru1 74.8(15)
C0AA C12 C11 126(2)
C0AA C12 C20 110(2)
C11 C12 Ru1 129.9(19)
C11 C12 C20 124(2)
C20 C12 Ru1 69.4(13)
C1AA C15 Ru1 70.1(14)
C1AA C15 C16 118(2)
C16 C15 Ru1 131.8(19)
C19 C15 Ru1 69.7(14)
C19 C15 C1AA 115(2)
C19 C15 C16 127(2)
C15 C16 H16 106.8
C15 C16 C17 111(2)
C15 C16 C18 115(2)
C17 C16 H16 106.8
C17 C16 C18 111(2)
C18 C16 H16 106.8
C16 C17 H17A 109.5
C16 C17 H17B 109.5
C16 C17 H17C 109.5
H17A C17 H17B 109.5
H17A C17 H17C 109.5
H17B C17 H17C 109.5
C16 C18 H18A 109.5
C16 C18 H18B 109.5
C16 C18 H18C 109.5
H18A C18 H18B 109.5
H18A C18 H18C 109.5
H18B C18 H18C 109.5
Ru1 C19 H19 116.8
C15 C19 Ru1 73.6(14)
C15 C19 H19 116.8
C15 C19 C20 125(2)
C20 C19 Ru1 72.1(14)
C20 C19 H19 116.8
Ru1 C20 H20 119.9
C12 C20 Ru1 72.0(13)
C12 C20 H20 119.9
C19 C20 Ru1 70.6(14)
C19 C20 C12 119(2)
C19 C20 H20 119.9
N4 C21 H21A 109.5
N4 C21 H21B 109.5
N4 C21 H21C 109.5
H21A C21 H21B 109.5
H21A C21 H21C 109.5
H21B C21 H21C 109.5
N4 C22 S2 123.1(18)
N4 C22 N5 117(2)
N5 C22 S2 119.8(17)
N6 C23 H23 117.9
N6 C23 C24 124(2)
C24 C23 H23 117.9
C25 C24 C23 123(2)
C25 C24 C29 118(2)
C29 C24 C23 118(2)
C24 C25 H25 121.3
C24 C25 C26 117(2)
C26 C25 H25 121.3
C25 C26 H26 120.1
C27 C26 C25 120(2)
C27 C26 H26 120.1
C26 C27 O2 112(2)
C26 C27 C28 121(2)
C28 C27 O2 127(2)
C27 C28 H28 122.1
C29 C28 C27 116(2)
C29 C28 H28 122.1
C24 C29 H29 116.5
C28 C29 C24 127(3)
C28 C29 H29 116.5
O2 C30 H30A 109.5
O2 C30 H30B 109.5
O2 C30 H30C 109.5
H30A C30 H30B 109.5
H30A C30 H30C 109.5
H30B C30 H30C 109.5
H31A C31 H31B 109.5
H31A C31 H31C 109.5
H31B C31 H31C 109.5
C32 C31 H31A 109.5
C32 C31 H31B 109.5
C32 C31 H31C 109.5
C31 C32 Ru2 124.7(17)
C33 C32 Ru2 74.1(15)
C33 C32 C31 125(2)
C33 C32 C37 122(2)
C37 C32 Ru2 74.9(14)
C37 C32 C31 113(2)
Ru2 C33 H33 132.4
C32 C33 Ru2 70.7(15)
C32 C33 H33 119.5
C32 C33 C34 121(2)
C34 C33 Ru2 70.6(14)
C34 C33 H33 119.5
Ru2 C34 H34 128.2
C33 C34 Ru2 71.2(14)
C33 C34 H34 119.8
C35 C34 Ru2 73.0(14)
C35 C34 C33 120(2)
C35 C34 H34 119.8
C34 C35 Ru2 70.3(13)
C34 C35 C36 121(2)
C34 C35 C38 125(2)
C36 C35 Ru2 72.5(13)
C36 C35 C38 114(2)
C38 C35 Ru2 130.2(17)
Ru2 C36 H36 129.7
C35 C36 Ru2 69.0(13)
C35 C36 H36 121.5
C37 C36 Ru2 72.0(13)
C37 C36 C35 117(2)
C37 C36 H36 121.5
Ru2 C37 H37 135.6
C32 C37 Ru2 65.6(13)
C32 C37 H37 121.2
C36 C37 Ru2 70.9(13)
C36 C37 C32 118(2)
C36 C37 H37 121.2
C35 C38 H38 107.8
C39 C38 C35 108(2)
C39 C38 H38 107.8
C40 C38 C35 113(2)
C40 C38 H38 107.8
C40 C38 C39 112(3)
C38 C39 H39A 109.5
C38 C39 H39B 109.5
C38 C39 H39C 109.5
H39A C39 H39B 109.5
H39A C39 H39C 109.5
H39B C39 H39C 109.5
C38 C40 H40A 109.5
C38 C40 H40B 109.5
C38 C40 H40C 109.5
H40A C40 H40B 109.5
H40A C40 H40C 109.5
H40B C40 H40C 109.5
N7 C41 H41A 109.5
N7 C41 H41B 109.5
N7 C41 H41C 109.5
H41A C41 H41B 109.5
H41A C41 H41C 109.5
H41B C41 H41C 109.5
N7 C42 S3 120.2(19)
N8 C42 S3 121.4(19)
N8 C42 N7 118(2)
N9 C43 H43 117.2
N9 C43 C44 126(2)
C44 C43 H43 117.2
C45 C44 C43 127(2)
C45 C44 C49 120(2)
C49 C44 C43 113(2)
C44 C45 H45 119.0
C46 C45 C44 122(3)
C46 C45 H45 119.0
C45 C46 H46 120.2
C45 C46 C47 120(3)
C47 C46 H46 120.2
O3 C47 C46 115(3)
O3 C47 C48 123(3)
C46 C47 C48 121(3)
C47 C48 H48 119.6
C49 C48 C47 121(3)
C49 C48 H48 119.6
C44 C49 H49 122.0
C48 C49 C44 116(2)
C48 C49 H49 122.0
O3 C50 H50A 109.5
O3 C50 H50B 109.5
O3 C50 H50C 109.5
H50A C50 H50B 109.5
H50A C50 H50C 109.5
H50B C50 H50C 109.5
H51A C51 H51B 109.5
H51A C51 H51C 109.5
H51B C51 H51C 109.5
C52 C51 H51A 109.5
C52 C51 H51B 109.5
C52 C51 H51C 109.5
C51 C52 Ru3 128.8(17)
C53 C52 Ru3 72.3(14)
C53 C52 C51 116(2)
C57 C52 Ru3 74.8(14)
C57 C52 C51 123(2)
C57 C52 C53 121(2)
Ru3 C53 H53 128.7
C52 C53 Ru3 70.2(14)
C52 C53 H53 122.2
C52 C53 C54 116(2)
C54 C53 Ru3 70.9(14)
C54 C53 H53 122.2
Ru3 C54 H54 132.6
C53 C54 Ru3 70.2(13)
C53 C54 H54 118.6
C55 C54 Ru3 72.0(15)
C55 C54 C53 123(3)
C55 C54 H54 118.6
C54 C55 Ru3 71.7(15)
C54 C55 C56 117(2)
C54 C55 C58 125(3)
C56 C55 Ru3 68.9(14)
C56 C55 C58 119(2)
C58 C55 Ru3 129.9(18)
Ru3 C56 H56 124.3
C55 C56 Ru3 73.1(15)
C55 C56 H56 120.2
C57 C56 Ru3 74.0(14)
C57 C56 C55 120(2)
C57 C56 H56 120.2
Ru3 C57 H57 116.6
C52 C57 Ru3 70.5(14)
C52 C57 C56 123(2)
C52 C57 H57 116.6
C56 C57 Ru3 68.9(14)
C56 C57 H57 116.6
C55 C58 H58 104.9
C55 C58 C59 112(3)
C59 C58 H58 104.9
C60 C58 C55 115(2)
C60 C58 H58 104.9
C60 C58 C59 114(3)
C58 C59 H59A 109.5
C58 C59 H59B 109.5
C58 C59 H59C 109.5
H59A C59 H59B 109.5
H59A C59 H59C 109.5
H59B C59 H59C 109.5
C58 C60 H60A 109.5
C58 C60 H60B 109.5
C58 C60 H60C 109.5
H60A C60 H60B 109.5
H60A C60 H60C 109.5
H60B C60 H60C 109.5
N10 C61 H61A 109.5
N10 C61 H61B 109.5
N10 C61 H61C 109.5
H61A C61 H61B 109.5
H61A C61 H61C 109.5
H61B C61 H61C 109.5
N10 C62 S4 120.7(18)
N11 C62 S4 122.3(16)
N11 C62 N10 116.9(19)
N12 C63 H63 117.3
N12 C63 C64 125(2)
C64 C63 H63 117.3
C65 C64 C63 122(2)
C65 C64 C69 118(2)
C69 C64 C63 119(2)
C64 C65 H65 117.2
C64 C65 C66 126(3)
C66 C65 H65 117.2
C65 C66 H66 124.7
C67 C66 C65 111(2)
C67 C66 H66 124.7
C66 C67 O4 121(2)
C68 C67 O4 111(2)
C68 C67 C66 128(3)
C67 C68 H68 121.3
C67 C68 C69 117(3)
C69 C68 H68 121.3
C64 C69 C68 120(3)
C64 C69 H69 119.8
C68 C69 H69 119.8
O4 C70 H70A 109.5
O4 C70 H70B 109.5
O4 C70 H70C 109.5
H70A C70 H70B 109.5
H70A C70 H70C 109.5
H70B C70 H70C 109.5
H71A C71 H71B 109.5
H71A C71 H71C 109.5
H71B C71 H71C 109.5
C72 C71 H71A 109.5
C72 C71 H71B 109.5
C72 C71 H71C 109.5
C71 C72 Ru4 130.5(18)
C71 C72 C73 117(2)
C73 C72 Ru4 71.6(13)
C77 C72 Ru4 70.4(15)
C77 C72 C71 126(3)
C77 C72 C73 117(2)
Ru4 C73 H73 132.0
C72 C73 Ru4 68.9(13)
C72 C73 H73 120.5
C74 C73 Ru4 71.4(14)
C74 C73 C72 119(2)
C74 C73 H73 120.5
Ru4 C74 H74 130.1
C73 C74 Ru4 72.5(14)
C73 C74 H74 118.1
C73 C74 C80 124(2)
C80 C74 Ru4 72.1(13)
C80 C74 H74 118.1
H75A C75 H75B 109.5
H75A C75 H75C 109.5
H75B C75 H75C 109.5
C78 C75 H75A 109.5
C78 C75 H75B 109.5
C78 C75 H75C 109.5
Ru4 C76 H76 127.6
C77 C76 Ru4 70.7(13)
C77 C76 H76 120.1
C77 C76 C80 120(2)
C80 C76 Ru4 73.7(13)
C80 C76 H76 120.1
Ru4 C77 H77 130.7
C72 C77 Ru4 73.7(14)
C72 C77 C76 125(2)
C72 C77 H77 117.4
C76 C77 Ru4 71.4(14)
C76 C77 H77 117.4
C75 C78 H78 107.3
C79 C78 C75 115(2)
C79 C78 H78 107.3
C79 C78 C80 115(2)
C80 C78 C75 105(2)
C80 C78 H78 107.3
C78 C79 H79A 109.5
C78 C79 H79B 109.5
C78 C79 H79C 109.5
H79A C79 H79B 109.5
H79A C79 H79C 109.5
H79B C79 H79C 109.5
C74 C80 Ru4 70.0(13)
C74 C80 C76 115(2)
C74 C80 C78 121(2)
C76 C80 Ru4 67.4(13)
C76 C80 C78 124(2)
C78 C80 Ru4 127.3(16)
Cl9 C81 Cl10 114(4)
Cl9 C81 H81A 108.7
Cl9 C81 H81B 108.7
Cl10 C81 H81A 108.7
Cl10 C81 H81B 108.7
H81A C81 H81B 107.6
Cl11 C82 Cl12 111(3)
Cl11 C82 H82A 109.5
Cl11 C82 H82B 109.5
Cl12 C82 H82A 109.5
Cl12 C82 H82B 109.5
H82A C82 H82B 108.1

loop_
_geom_bond_atom_site_label_1
_geom_bond_atom_site_label_2
_geom_bond_distance
Ru1 Cl1 2.416(6)
Ru1 S1 2.358(6)
Ru1 N3 2.128(19)
Ru1 C0AA 2.27(2)
Ru1 C1AA 2.20(2)
Ru1 C12 2.22(2)
Ru1 C15 2.22(2)
Ru1 C19 2.17(2)
Ru1 C20 2.18(2)
Ru2 Cl2 2.415(6)
Ru2 S2 2.356(6)
Ru2 N6 2.132(18)
Ru2 C32 2.15(2)
Ru2 C33 2.19(2)
Ru2 C34 2.19(2)
Ru2 C35 2.22(2)
Ru2 C36 2.27(2)
Ru2 C37 2.28(2)
Ru3 Cl3 2.415(6)
Ru3 S3 2.372(7)
Ru3 N9 2.110(19)
Ru3 C52 2.18(2)
Ru3 C53 2.20(2)
Ru3 C54 2.21(2)
Ru3 C55 2.22(2)
Ru3 C56 2.16(3)
Ru3 C57 2.23(2)
Ru4 Cl4 2.414(6)
Ru4 S4 2.362(6)
Ru4 N12 2.151(18)
Ru4 C72 2.20(2)
Ru4 C73 2.24(2)
Ru4 C74 2.23(2)
Ru4 C76 2.17(2)
Ru4 C77 2.16(2)
Ru4 C80 2.26(2)
Cl9 C81 1.56(5)
Cl10 C81 1.72(5)
Cl11 C82 1.64(4)
Cl12 C82 1.80(4)
S1 C2 1.71(2)
S2 C22 1.68(2)
S3 C42 1.69(2)
S4 C62 1.69(2)
O1 C7 1.40(3)
O1 C10 1.46(3)
O2 C27 1.40(3)
O2 C30 1.45(3)
O3 C47 1.31(3)
O3 C50 1.48(3)
O4 C67 1.46(3)
O4 C70 1.44(3)
N1 H1 0.8600
N1 C1 1.41(3)
N1 C2 1.33(3)
N2 H2 0.8600
N2 N3 1.40(3)
N2 C2 1.35(3)
N3 C3 1.34(3)
N4 H4 0.8600
N4 C21 1.40(3)
N4 C22 1.32(3)
N5 H5A 0.8600
N5 N6 1.39(2)
N5 C22 1.34(3)
N6 C23 1.26(3)
N7 H7 0.8600
N7 C41 1.43(3)
N7 C42 1.33(3)
N8 H8A 0.8600
N8 N9 1.41(3)
N8 C42 1.30(3)
N9 C43 1.31(3)
N10 H10 0.8600
N10 C61 1.39(3)
N10 C62 1.35(3)
N11 H11 0.8600
N11 N12 1.42(2)
N11 C62 1.30(3)
N12 C63 1.29(3)
C0AA C1AA 1.33(3)
C0AA C12 1.35(3)
C1 H1A 0.9600
C1 H1B 0.9600
C1 H1C 0.9600
C1AA H1AA 0.9800
C1AA C15 1.45(3)
C3 H3 0.9300
C3 C4 1.48(3)
C4 C5 1.41(3)
C4 C9 1.29(3)
C5 H5 0.9300
C5 C6 1.43(3)
C6 H6 0.9300
C6 C7 1.33(3)
C7 C8 1.32(3)
C8 H8 0.9300
C8 C9 1.44(3)
C9 H9 0.9300
C10 H10A 0.9600
C10 H10B 0.9600
C10 H10C 0.9600
C11 H11A 0.9600
C11 H11B 0.9600
C11 H11C 0.9600
C11 C12 1.40(3)
C12 C20 1.45(3)
C15 C16 1.46(3)
C15 C19 1.38(3)
C16 H16 0.9800
C16 C17 1.51(4)
C16 C18 1.54(4)
C17 H17A 0.9600
C17 H17B 0.9600
C17 H17C 0.9600
C18 H18A 0.9600
C18 H18B 0.9600
C18 H18C 0.9600
C19 H19 0.9800
C19 C20 1.39(3)
C20 H20 0.9800
C21 H21A 0.9600
C21 H21B 0.9600
C21 H21C 0.9600
C23 H23 0.9300
C23 C24 1.50(3)
C24 C25 1.35(3)
C24 C29 1.36(3)
C25 H25 0.9300
C25 C26 1.46(3)
C26 H26 0.9300
C26 C27 1.35(3)
C27 C28 1.39(3)
C28 H28 0.9300
C28 C29 1.33(3)
C29 H29 0.9300
C30 H30A 0.9600
C30 H30B 0.9600
C30 H30C 0.9600
C31 H31A 0.9600
C31 H31B 0.9600
C31 H31C 0.9600
C31 C32 1.57(3)
C32 C33 1.31(3)
C32 C37 1.50(3)
C33 H33 0.9300
C33 C34 1.43(3)
C34 H34 0.9300
C34 C35 1.39(3)
C35 C36 1.48(3)
C35 C38 1.51(3)
C36 H36 0.9300
C36 C37 1.45(3)
C37 H37 0.9300
C38 H38 0.9800
C38 C39 1.50(4)
C38 C40 1.40(4)
C39 H39A 0.9600
C39 H39B 0.9600
C39 H39C 0.9600
C40 H40A 0.9600
C40 H40B 0.9600
C40 H40C 0.9600
C41 H41A 0.9600
C41 H41B 0.9600
C41 H41C 0.9600
C43 H43 0.9300
C43 C44 1.47(3)
C44 C45 1.34(3)
C44 C49 1.44(3)
C45 H45 0.9300
C45 C46 1.34(4)
C46 H46 0.9300
C46 C47 1.36(4)
C47 C48 1.38(4)
C48 H48 0.9300
C48 C49 1.38(3)
C49 H49 0.9300
C50 H50A 0.9600
C50 H50B 0.9600
C50 H50C 0.9600
C51 H51A 0.9600
C51 H51B 0.9600
C51 H51C 0.9600
C51 C52 1.54(4)
C52 C53 1.41(3)
C52 C57 1.31(3)
C53 H53 0.9300
C53 C54 1.47(3)
C54 H54 0.9300
C54 C55 1.38(3)
C55 C56 1.43(4)
C55 C58 1.48(4)
C56 H56 0.9300
C56 C57 1.40(3)
C57 H57 0.9800
C58 H58 0.9800
C58 C59 1.56(4)
C58 C60 1.46(4)
C59 H59A 0.9600
C59 H59B 0.9600
C59 H59C 0.9600
C60 H60A 0.9600
C60 H60B 0.9600
C60 H60C 0.9600
C61 H61A 0.9600
C61 H61B 0.9600
C61 H61C 0.9600
C63 H63 0.9300
C63 C64 1.45(3)
C64 C65 1.33(3)
C64 C69 1.39(4)
C65 H65 0.9300
C65 C66 1.46(3)
C66 H66 0.9300
C66 C67 1.37(4)
C67 C68 1.34(4)
C68 H68 0.9300
C68 C69 1.40(4)
C69 H69 0.9300
C70 H70A 0.9600
C70 H70B 0.9600
C70 H70C 0.9600
C71 H71A 0.9600
C71 H71B 0.9600
C71 H71C 0.9600
C71 C72 1.46(3)
C72 C73 1.50(3)
C72 C77 1.35(3)
C73 H73 0.9300
C73 C74 1.39(3)
C74 H74 0.9300
C74 C80 1.45(3)
C75 H75A 0.9600
C75 H75B 0.9600
C75 H75C 0.9600
C75 C78 1.56(4)
C76 H76 0.9300
C76 C77 1.41(3)
C76 C80 1.48(3)
C77 H77 0.9300
C78 H78 0.9800
C78 C79 1.48(4)
C78 C80 1.51(3)
C79 H79A 0.9600
C79 H79B 0.9600
C79 H79C 0.9600
C81 H81A 0.9700
C81 H81B 0.9700
C82 H82A 0.9700
C82 H82B 0.9700

loop_
_geom_torsion_atom_site_label_1
_geom_torsion_atom_site_label_2
_geom_torsion_atom_site_label_3
_geom_torsion_atom_site_label_4
_geom_torsion
Ru1 S1 C2 N1 -178(2)
Ru1 S1 C2 N2 -3(2)
Ru1 N3 C3 C4 9(4)
Ru1 C0AA C1AA C15 -61.6(19)
Ru1 C0AA C12 C11 -129(3)
Ru1 C0AA C12 C20 61.1(17)
Ru1 C1AA C15 C16 128(2)
Ru1 C1AA C15 C19 -55(2)
Ru1 C12 C20 C19 54(2)
Ru1 C15 C16 C17 160.9(19)
Ru1 C15 C16 C18 -73(3)
Ru1 C15 C19 C20 -53(2)
Ru1 C19 C20 C12 -55(2)
Ru2 S2 C22 N4 -172(2)
Ru2 S2 C22 N5 7(2)
Ru2 N6 C23 C24 16(4)
Ru2 C32 C33 C34 51(2)
Ru2 C32 C37 C36 -50(2)
Ru2 C33 C34 C35 56(2)
Ru2 C34 C35 C36 54(2)
Ru2 C34 C35 C38 -126(2)
Ru2 C35 C36 C37 55.5(19)
Ru2 C35 C38 C39 155(2)
Ru2 C35 C38 C40 -80(3)
Ru2 C36 C37 C32 47.6(19)
Ru3 S3 C42 N7 174.6(17)
Ru3 S3 C42 N8 -6(2)
Ru3 N9 C43 C44 -19(4)
Ru3 C52 C53 C54 -56.0(19)
Ru3 C52 C57 C56 47(2)
Ru3 C53 C54 C55 -51(2)
Ru3 C54 C55 C56 -54(2)
Ru3 C54 C55 C58 126(3)
Ru3 C55 C56 C57 -60(2)
Ru3 C55 C58 C59 -158(2)
Ru3 C55 C58 C60 70(3)
Ru3 C56 C57 C52 -47(2)
Ru4 S4 C62 N10 178.1(17)
Ru4 S4 C62 N11 -4(2)
Ru4 N12 C63 C64 -7(4)
Ru4 C72 C73 C74 52.8(18)
Ru4 C72 C77 C76 -52(2)
Ru4 C73 C74 C80 53(2)
Ru4 C74 C80 C76 51.8(18)
Ru4 C74 C80 C78 -122(2)
Ru4 C76 C77 C72 53(2)
Ru4 C76 C80 C74 -53.1(18)
Ru4 C76 C80 C78 121(2)
Cl1 Ru1 S1 C2 -82.2(9)
Cl1 Ru1 N3 N2 89.4(16)
Cl1 Ru1 N3 C3 -93(2)
Cl1 Ru1 C0AA C1AA -37.6(16)
Cl1 Ru1 C0AA C12 169.9(12)
Cl1 Ru1 C1AA C0AA 148.5(13)
Cl1 Ru1 C1AA C15 -88.7(13)
Cl1 Ru1 C12 C0AA -21(2)
Cl1 Ru1 C12 C11 103(2)
Cl1 Ru1 C12 C20 -139.1(14)
Cl1 Ru1 C15 C1AA 92.5(13)
Cl1 Ru1 C15 C16 -18(2)
Cl1 Ru1 C15 C19 -139.6(15)
Cl1 Ru1 C19 C15 47.2(16)
Cl1 Ru1 C19 C20 -176.6(12)
Cl1 Ru1 C20 C12 138.5(14)
Cl1 Ru1 C20 C19 7(2)
Cl2 Ru2 S2 C22 -98.1(9)
Cl2 Ru2 N6 N5 100.5(14)
Cl2 Ru2 N6 C23 -91(2)
Cl2 Ru2 C32 C31 130(3)
Cl2 Ru2 C32 C33 -109(3)
Cl2 Ru2 C32 C37 21(4)
Cl2 Ru2 C33 C32 157.3(12)
Cl2 Ru2 C33 C34 23(2)
Cl2 Ru2 C34 C33 -167.1(12)
Cl2 Ru2 C34 C35 61.3(15)
Cl2 Ru2 C35 C34 -124.6(14)
Cl2 Ru2 C35 C36 101.7(13)
Cl2 Ru2 C35 C38 -5(2)
Cl2 Ru2 C36 C35 -81.1(13)
Cl2 Ru2 C36 C37 149.4(12)
Cl2 Ru2 C37 C32 -174.0(11)
Cl2 Ru2 C37 C36 -40.0(16)
Cl3 Ru3 S3 C42 95.5(8)
Cl3 Ru3 N9 N8 -99.5(14)
Cl3 Ru3 N9 C43 93(2)
Cl3 Ru3 C52 C51 -117(2)
Cl3 Ru3 C52 C53 134.1(17)
Cl3 Ru3 C52 C57 3(3)
Cl3 Ru3 C53 C52 -143.4(14)
Cl3 Ru3 C53 C54 -16(3)
Cl3 Ru3 C54 C53 172.2(13)
Cl3 Ru3 C54 C55 -51.5(17)
Cl3 Ru3 C55 C54 134.8(16)
Cl3 Ru3 C55 C56 -96.0(14)
Cl3 Ru3 C55 C58 15(2)
Cl3 Ru3 C56 C55 85.5(14)
Cl3 Ru3 C56 C57 -145.8(13)
Cl3 Ru3 C57 C52 -178.5(12)
Cl3 Ru3 C57 C56 42.2(15)
Cl4 Ru4 S4 C62 89.1(8)
Cl4 Ru4 N12 N11 -96.1(14)
Cl4 Ru4 N12 C63 92(2)
Cl4 Ru4 C72 C71 -102(3)
Cl4 Ru4 C72 C73 9(3)
Cl4 Ru4 C72 C77 137.7(16)
Cl4 Ru4 C73 C72 -176.5(11)
Cl4 Ru4 C73 C74 50.9(15)
Cl4 Ru4 C74 C73 -137.5(13)
Cl4 Ru4 C74 C80 86.9(13)
Cl4 Ru4 C76 C77 176.6(11)
Cl4 Ru4 C76 C80 -52.7(15)
Cl4 Ru4 C77 C72 -144.3(15)
Cl4 Ru4 C77 C76 -7(2)
Cl4 Ru4 C80 C74 -95.2(13)
Cl4 Ru4 C80 C76 135.3(13)
Cl4 Ru4 C80 C78 19(2)
S1 Ru1 N3 N2 -0.6(15)
S1 Ru1 N3 C3 177(2)
S1 Ru1 C0AA C1AA 135.7(13)
S1 Ru1 C0AA C12 -17(2)
S1 Ru1 C1AA C0AA -118.2(17)
S1 Ru1 C1AA C15 5(3)
S1 Ru1 C12 C0AA 170.7(12)
S1 Ru1 C12 C11 -65(2)
S1 Ru1 C12 C20 52.3(15)
S1 Ru1 C15 C1AA -177.9(12)
S1 Ru1 C15 C16 71(2)
S1 Ru1 C15 C19 -50.1(16)
S1 Ru1 C19 C15 137.4(14)
S1 Ru1 C19 C20 -86.4(14)
S1 Ru1 C20 C12 -134.5(13)
S1 Ru1 C20 C19 94.2(14)
S2 Ru2 N6 N5 13.2(14)
S2 Ru2 N6 C23 -178(2)
S2 Ru2 C32 C31 -60(2)
S2 Ru2 C32 C33 62.0(15)
S2 Ru2 C32 C37 -167.8(11)
S2 Ru2 C33 C32 -121.7(15)
S2 Ru2 C33 C34 103.6(13)
S2 Ru2 C34 C33 -77.8(13)
S2 Ru2 C34 C35 150.5(14)
S2 Ru2 C35 C34 -38.0(17)
S2 Ru2 C35 C36 -171.6(11)
S2 Ru2 C35 C38 81(2)
S2 Ru2 C36 C35 26(3)
S2 Ru2 C36 C37 -104(2)
S2 Ru2 C37 C32 20.2(18)
S2 Ru2 C37 C36 154.2(11)
S3 Ru3 N9 N8 -11.9(13)
S3 Ru3 N9 C43 -179(2)
S3 Ru3 C52 C51 56(2)
S3 Ru3 C52 C53 -52.9(15)
S3 Ru3 C52 C57 176.4(12)
S3 Ru3 C53 C52 133.5(14)
S3 Ru3 C53 C54 -98.9(14)
S3 Ru3 C54 C53 82.9(14)
S3 Ru3 C54 C55 -140.8(15)
S3 Ru3 C55 C54 48.0(18)
S3 Ru3 C55 C56 177.2(12)
S3 Ru3 C55 C58 -72(3)
S3 Ru3 C56 C55 -7(3)
S3 Ru3 C56 C57 122(2)
S3 Ru3 C57 C52 -6(2)
S3 Ru3 C57 C56 -145.6(13)
S4 Ru4 N12 N11 -6.5(14)
S4 Ru4 N12 C63 -179(2)
S4 Ru4 C72 C71 65(3)
S4 Ru4 C72 C73 175.3(11)
S4 Ru4 C72 C77 -55.6(15)
S4 Ru4 C73 C72 -9(2)
S4 Ru4 C73 C74 -141.6(13)
S4 Ru4 C74 C73 124.4(17)
S4 Ru4 C74 C80 -11(3)
S4 Ru4 C76 C77 87.3(13)
S4 Ru4 C76 C80 -142.1(13)
S4 Ru4 C77 C72 129.9(14)
S4 Ru4 C77 C76 -93.0(14)
S4 Ru4 C80 C74 175.2(11)
S4 Ru4 C80 C76 45.8(15)
S4 Ru4 C80 C78 -71(2)
O1 C7 C8 C9 -179(2)
O2 C27 C28 C29 179(2)
O3 C47 C48 C49 -177(2)
O4 C67 C68 C69 -177(2)
N2 N3 C3 C4 -173(2)
N3 Ru1 S1 C2 1.8(11)
N3 Ru1 C0AA C1AA -128.3(14)
N3 Ru1 C0AA C12 79.2(15)
N3 Ru1 C1AA C0AA 64.2(16)
N3 Ru1 C1AA C15 -173.0(13)
N3 Ru1 C12 C0AA -106.3(14)
N3 Ru1 C12 C11 18(2)
N3 Ru1 C12 C20 135.4(14)
N3 Ru1 C15 C1AA 17(3)
N3 Ru1 C15 C16 -93(3)
N3 Ru1 C15 C19 145(2)
N3 Ru1 C19 C15 -148.6(19)
N3 Ru1 C19 C20 -12(3)
N3 Ru1 C20 C12 -54.3(16)
N3 Ru1 C20 C19 174.5(13)
N3 N2 C2 S1 3(3)
N3 N2 C2 N1 179(2)
N3 C3 C4 C5 -131(3)
N3 C3 C4 C9 59(4)
N5 N6 C23 C24 -176(2)
N6 Ru2 S2 C22 -10.0(10)
N6 Ru2 C32 C31 24(2)
N6 Ru2 C32 C33 146.0(15)
N6 Ru2 C32 C37 -83.7(13)
N6 Ru2 C33 C32 -42.1(18)
N6 Ru2 C33 C34 -176.8(12)
N6 Ru2 C34 C33 9(3)
N6 Ru2 C34 C35 -123(2)
N6 Ru2 C35 C34 149.1(16)
N6 Ru2 C35 C36 15(2)
N6 Ru2 C35 C38 -92(3)
N6 Ru2 C36 C35 -171.7(13)
N6 Ru2 C36 C37 58.8(15)
N6 Ru2 C37 C32 98.5(13)
N6 Ru2 C37 C36 -127.5(14)
N6 N5 C22 S2 4(3)
N6 N5 C22 N4 -177(2)
N6 C23 C24 C25 46(4)
N6 C23 C24 C29 -146(3)
N8 N9 C43 C44 174(2)
N9 Ru3 S3 C42 8.9(9)
N9 Ru3 C52 C51 -27(2)
N9 Ru3 C52 C53 -135.9(15)
N9 Ru3 C52 C57 93.4(15)
N9 Ru3 C53 C52 52.9(17)
N9 Ru3 C53 C54 -179.5(14)
N9 Ru3 C54 C53 1(3)
N9 Ru3 C54 C55 138(2)
N9 Ru3 C55 C54 -143.4(19)
N9 Ru3 C55 C56 -14(3)
N9 Ru3 C55 C58 96(3)
N9 Ru3 C56 C55 173.4(13)
N9 Ru3 C56 C57 -57.9(16)
N9 Ru3 C57 C52 -89.5(15)
N9 Ru3 C57 C56 131.3(14)
N9 N8 C42 S3 -3(3)
N9 N8 C42 N7 176.1(19)
N9 C43 C44 C45 -39(4)
N9 C43 C44 C49 143(3)
N11 N12 C63 C64 -179(2)
N12 Ru4 S4 C62 5.1(9)
N12 Ru4 C72 C71 -18(3)
N12 Ru4 C72 C73 92.3(13)
N12 Ru4 C72 C77 -138.6(15)
N12 Ru4 C73 C72 -90.8(13)
N12 Ru4 C73 C74 136.5(14)
N12 Ru4 C74 C73 -51.9(16)
N12 Ru4 C74 C80 172.5(12)
N12 Ru4 C76 C77 15(3)
N12 Ru4 C76 C80 145(2)
N12 Ru4 C77 C72 49.5(17)
N12 Ru4 C77 C76 -173.5(13)
N12 Ru4 C80 C74 -17(3)
N12 Ru4 C80 C76 -146.1(19)
N12 Ru4 C80 C78 97(3)
N12 N11 C62 S4 -1(3)
N12 N11 C62 N10 176.9(19)
N12 C63 C64 C65 -61(4)
N12 C63 C64 C69 126(3)
C0AA Ru1 S1 C2 103.6(15)
C0AA Ru1 N3 N2 -150.1(16)
C0AA Ru1 N3 C3 28(2)
C0AA Ru1 C1AA C15 123(2)
C0AA Ru1 C12 C11 124(3)
C0AA Ru1 C12 C20 -118(2)
C0AA Ru1 C15 C1AA -32.3(13)
C0AA Ru1 C15 C16 -143(2)
C0AA Ru1 C15 C19 95.5(16)
C0AA Ru1 C19 C15 -68.9(15)
C0AA Ru1 C19 C20 67.3(15)
C0AA Ru1 C20 C12 34.8(13)
C0AA Ru1 C20 C19 -96.5(16)
C0AA C1AA C15 Ru1 64(2)
C0AA C1AA C15 C16 -168(2)
C0AA C1AA C15 C19 9(3)
C0AA C12 C20 Ru1 -64.4(18)
C0AA C12 C20 C19 -10(3)
C1 N1 C2 S1 5(4)
C1 N1 C2 N2 -170(2)
C1AA Ru1 S1 C2 -176.2(18)
C1AA Ru1 N3 N2 178.4(15)
C1AA Ru1 N3 C3 -4(3)
C1AA Ru1 C0AA C12 -152(2)
C1AA Ru1 C12 C0AA 16.5(14)
C1AA Ru1 C12 C11 141(2)
C1AA Ru1 C12 C20 -101.9(15)
C1AA Ru1 C15 C16 -111(3)
C1AA Ru1 C15 C19 128(2)
C1AA Ru1 C19 C15 -32.3(14)
C1AA Ru1 C19 C20 103.9(16)
C1AA Ru1 C20 C12 66.5(14)
C1AA Ru1 C20 C19 -64.8(15)
C1AA C0AA C12 Ru1 -35(3)
C1AA C0AA C12 C11 -164(3)
C1AA C0AA C12 C20 26(4)
C1AA C15 C16 C17 73(3)
C1AA C15 C16 C18 -161(2)
C1AA C15 C19 Ru1 55(2)
C1AA C15 C19 C20 2(4)
C2 N2 N3 Ru1 -1(3)
C2 N2 N3 C3 -180(2)
C3 C4 C5 C6 -171(2)
C3 C4 C9 C8 173(2)
C4 C5 C6 C7 3(4)
C5 C4 C9 C8 4(4)
C5 C6 C7 O1 -180(2)
C5 C6 C7 C8 -8(4)
C6 C7 C8 C9 10(4)
C7 C8 C9 C4 -8(4)
C9 C4 C5 C6 -2(4)
C10 O1 C7 C6 -164(2)
C10 O1 C7 C8 23(3)
C11 C12 C20 Ru1 125(3)
C11 C12 C20 C19 179(2)
C12 Ru1 S1 C2 93.0(12)
C12 Ru1 N3 N2 -115.8(16)
C12 Ru1 N3 C3 62(2)
C12 Ru1 C0AA C1AA 152(2)
C12 Ru1 C1AA C0AA -16.6(14)
C12 Ru1 C1AA C15 106.2(15)
C12 Ru1 C15 C1AA -63.4(14)
C12 Ru1 C15 C16 -174(2)
C12 Ru1 C15 C19 64.5(15)
C12 Ru1 C19 C15 -105.9(16)
C12 Ru1 C19 C20 30.3(14)
C12 Ru1 C20 C19 -131(2)
C12 C0AA C1AA Ru1 36(3)
C12 C0AA C1AA C15 -26(4)
C15 Ru1 S1 C2 -172.9(12)
C15 Ru1 N3 N2 166(2)
C15 Ru1 N3 C3 -16(4)
C15 Ru1 C0AA C1AA 35.8(14)
C15 Ru1 C0AA C12 -116.7(16)
C15 Ru1 C1AA C0AA -123(2)
C15 Ru1 C12 C0AA 53.4(14)
C15 Ru1 C12 C11 178(2)
C15 Ru1 C12 C20 -64.9(14)
C15 Ru1 C19 C20 136(2)
C15 Ru1 C20 C12 104.8(15)
C15 Ru1 C20 C19 -26.5(14)
C15 C19 C20 Ru1 54(2)
C15 C19 C20 C12 -1(4)
C16 C15 C19 Ru1 -128(3)
C16 C15 C19 C20 179(3)
C19 Ru1 S1 C2 159.8(11)
C19 Ru1 N3 N2 -77(3)
C19 Ru1 N3 C3 101(3)
C19 Ru1 C0AA C1AA 74.6(15)
C19 Ru1 C0AA C12 -77.9(15)
C19 Ru1 C1AA C0AA -91.8(16)
C19 Ru1 C1AA C15 31.0(14)
C19 Ru1 C12 C0AA 89.0(15)
C19 Ru1 C12 C11 -147(2)
C19 Ru1 C12 C20 -29.4(14)
C19 Ru1 C15 C1AA -128(2)
C19 Ru1 C15 C16 122(3)
C19 Ru1 C20 C12 131(2)
C19 C15 C16 C17 -104(3)
C19 C15 C16 C18 22(4)
C20 Ru1 S1 C2 122.5(11)
C20 Ru1 N3 N2 -85.3(17)
C20 Ru1 N3 C3 93(2)
C20 Ru1 C0AA C1AA 114.0(16)
C20 Ru1 C0AA C12 -38.5(14)
C20 Ru1 C1AA C0AA -55.0(14)
C20 Ru1 C1AA C15 67.8(14)
C20 Ru1 C12 C0AA 118(2)
C20 Ru1 C12 C11 -118(3)
C20 Ru1 C15 C1AA -100.9(15)
C20 Ru1 C15 C16 148(2)
C20 Ru1 C15 C19 26.9(15)
C20 Ru1 C19 C15 -136(2)
C21 N4 C22 S2 3(4)
C21 N4 C22 N5 -176(2)
C22 N5 N6 Ru2 -14(3)
C22 N5 N6 C23 175(2)
C23 C24 C25 C26 179(2)
C23 C24 C29 C28 -179(3)
C24 C25 C26 C27 -9(4)
C25 C24 C29 C28 -10(4)
C25 C26 C27 O2 -176(2)
C25 C26 C27 C28 6(4)
C26 C27 C28 C29 -4(4)
C27 C28 C29 C24 6(4)
C29 C24 C25 C26 11(4)
C30 O2 C27 C26 171(2)
C30 O2 C27 C28 -12(4)
C31 C32 C33 Ru2 121(2)
C31 C32 C33 C34 173(2)
C31 C32 C37 Ru2 -122(2)
C31 C32 C37 C36 -172(2)
C32 Ru2 S2 C22 84.0(11)
C32 Ru2 N6 N5 -91.8(16)
C32 Ru2 N6 C23 77(2)
C32 Ru2 C33 C34 -135(2)
C32 Ru2 C34 C33 26.4(14)
C32 Ru2 C34 C35 -105.2(16)
C32 Ru2 C35 C34 64.3(15)
C32 Ru2 C35 C36 -69.3(14)
C32 Ru2 C35 C38 -176(2)
C32 Ru2 C36 C35 100.3(15)
C32 Ru2 C36 C37 -29.3(13)
C32 Ru2 C37 C36 134(2)
C32 C33 C34 Ru2 -52(2)
C32 C33 C34 C35 5(4)
C33 Ru2 S2 C22 114.6(11)
C33 Ru2 N6 N5 -69.0(17)
C33 Ru2 N6 C23 100(2)
C33 Ru2 C32 C31 -122(3)
C33 Ru2 C32 C37 130(2)
C33 Ru2 C34 C35 -132(2)
C33 Ru2 C35 C34 30.1(14)
C33 Ru2 C35 C36 -103.6(15)
C33 Ru2 C35 C38 149(2)
C33 Ru2 C36 C35 65.5(14)
C33 Ru2 C36 C37 -64.0(14)
C33 Ru2 C37 C32 -28.6(13)
C33 Ru2 C37 C36 105.4(15)
C33 C32 C37 Ru2 60(2)
C33 C32 C37 C36 10(4)
C33 C34 C35 Ru2 -55(2)
C33 C34 C35 C36 -1(4)
C33 C34 C35 C38 179(2)
C34 Ru2 S2 C22 151.9(11)
C34 Ru2 N6 N5 -75(3)
C34 Ru2 N6 C23 93(3)
C34 Ru2 C32 C31 -150(2)
C34 Ru2 C32 C33 -28.5(15)
C34 Ru2 C32 C37 101.7(15)
C34 Ru2 C33 C32 135(2)
C34 Ru2 C35 C36 -134(2)
C34 Ru2 C35 C38 119(3)
C34 Ru2 C36 C35 27.7(14)
C34 Ru2 C36 C37 -101.8(15)
C34 Ru2 C37 C32 -66.4(14)
C34 Ru2 C37 C36 67.6(14)
C34 C35 C36 Ru2 -53(2)
C34 C35 C36 C37 3(3)
C34 C35 C38 C39 -112(3)
C34 C35 C38 C40 13(4)
C35 Ru2 S2 C22 173.6(12)
C35 Ru2 N6 N5 -172.4(15)
C35 Ru2 N6 C23 -4(3)
C35 Ru2 C32 C31 174(2)
C35 Ru2 C32 C33 -64.3(16)
C35 Ru2 C32 C37 66.0(13)
C35 Ru2 C33 C32 105.8(17)
C35 Ru2 C33 C34 -28.9(14)
C35 Ru2 C34 C33 132(2)
C35 Ru2 C36 C37 -130(2)
C35 Ru2 C37 C32 -102.6(14)
C35 Ru2 C37 C36 31.4(13)
C35 C36 C37 Ru2 -54.0(18)
C35 C36 C37 C32 -6(3)
C36 Ru2 S2 C22 154(3)
C36 Ru2 N6 N5 -162.1(15)
C36 Ru2 N6 C23 7(3)
C36 Ru2 C32 C31 136(2)
C36 Ru2 C32 C33 -102.7(16)
C36 Ru2 C32 C37 27.6(13)
C36 Ru2 C33 C32 68.0(16)
C36 Ru2 C33 C34 -66.7(14)
C36 Ru2 C34 C33 102.6(15)
C36 Ru2 C34 C35 -29.0(14)
C36 Ru2 C35 C34 134(2)
C36 Ru2 C35 C38 -107(3)
C36 Ru2 C37 C32 -134(2)
C36 C35 C38 C39 68(3)
C36 C35 C38 C40 -167(2)
C37 Ru2 S2 C22 70.8(13)
C37 Ru2 N6 N5 -131.1(15)
C37 Ru2 N6 C23 38(2)
C37 Ru2 C32 C31 108(2)
C37 Ru2 C32 C33 -130(2)
C37 Ru2 C33 C32 31.9(15)
C37 Ru2 C33 C34 -102.8(15)
C37 Ru2 C34 C33 65.8(14)
C37 Ru2 C34 C35 -65.9(15)
C37 Ru2 C35 C34 103.4(16)
C37 Ru2 C35 C36 -30.3(13)
C37 Ru2 C35 C38 -137(2)
C37 Ru2 C36 C35 130(2)
C37 C32 C33 Ru2 -60(2)
C37 C32 C33 C34 -9(4)
C38 C35 C36 Ru2 127(2)
C38 C35 C36 C37 -178(2)
C41 N7 C42 S3 -3(3)
C41 N7 C42 N8 177(2)
C42 N8 N9 Ru3 12(3)
C42 N8 N9 C43 -178(2)
C43 C44 C45 C46 -174(2)
C43 C44 C49 C48 176(2)
C44 C45 C46 C47 -2(4)
C45 C44 C49 C48 -2(4)
C45 C46 C47 O3 178(2)
C45 C46 C47 C48 0(4)
C46 C47 C48 C49 1(4)
C47 C48 C49 C44 0(4)
C49 C44 C45 C46 3(4)
C50 O3 C47 C46 -167(2)
C50 O3 C47 C48 11(4)
C51 C52 C53 Ru3 -125(2)
C51 C52 C53 C54 179(2)
C51 C52 C57 Ru3 127(2)
C51 C52 C57 C56 173(2)
C52 Ru3 S3 C42 -81.9(10)
C52 Ru3 N9 N8 102.4(15)
C52 Ru3 N9 C43 -65(2)
C52 Ru3 C53 C54 128(2)
C52 Ru3 C54 C53 -31.5(15)
C52 Ru3 C54 C55 104.8(18)
C52 Ru3 C55 C54 -65.0(17)
C52 Ru3 C55 C56 64.1(16)
C52 Ru3 C55 C58 175(3)
C52 Ru3 C56 C55 -104.8(16)
C52 Ru3 C56 C57 23.9(13)
C52 Ru3 C57 C56 -139(2)
C52 C53 C54 Ru3 55.7(19)
C52 C53 C54 C55 4(4)
C53 Ru3 S3 C42 -111.0(10)
C53 Ru3 N9 N8 73.2(17)
C53 Ru3 N9 C43 -94(2)
C53 Ru3 C52 C51 109(3)
C53 Ru3 C52 C57 -131(2)
C53 Ru3 C54 C55 136(2)
C53 Ru3 C55 C54 -27.7(16)
C53 Ru3 C55 C56 101.4(17)
C53 Ru3 C55 C58 -148(3)
C53 Ru3 C56 C55 -68.2(15)
C53 Ru3 C56 C57 60.5(14)
C53 Ru3 C57 C52 30.7(15)
C53 Ru3 C57 C56 -108.5(16)
C53 C52 C57 Ru3 -58(2)
C53 C52 C57 C56 -11(4)
C53 C54 C55 Ru3 51(2)
C53 C54 C55 C56 -3(4)
C53 C54 C55 C58 177(2)
C54 Ru3 S3 C42 -149.6(10)
C54 Ru3 N9 N8 72(3)
C54 Ru3 N9 C43 -95(3)
C54 Ru3 C52 C51 142(3)
C54 Ru3 C52 C53 32.6(15)
C54 Ru3 C52 C57 -98.1(16)
C54 Ru3 C53 C52 -128(2)
C54 Ru3 C55 C56 129(2)
C54 Ru3 C55 C58 -120(3)
C54 Ru3 C56 C55 -30.2(14)
C54 Ru3 C56 C57 98.5(15)
C54 Ru3 C57 C52 70.5(15)
C54 Ru3 C57 C56 -68.8(15)
C54 C55 C56 Ru3 55(2)
C54 C55 C56 C57 -4(3)
C54 C55 C58 C59 108(3)
C54 C55 C58 C60 -24(4)
C55 Ru3 S3 C42 -175.9(11)
C55 Ru3 N9 N8 177.9(18)
C55 Ru3 N9 C43 11(3)
C55 Ru3 C52 C51 177(2)
C55 Ru3 C52 C53 68.2(15)
C55 Ru3 C52 C57 -62.5(15)
C55 Ru3 C53 C52 -101.6(17)
C55 Ru3 C53 C54 26.0(15)
C55 Ru3 C54 C53 -136(2)
C55 Ru3 C56 C57 129(2)
C55 Ru3 C57 C52 107.7(16)
C55 Ru3 C57 C56 -31.6(14)
C55 C56 C57 Ru3 59(2)
C55 C56 C57 C52 12(4)
C56 Ru3 S3 C42 -171(2)
C56 Ru3 N9 N8 168.0(14)
C56 Ru3 N9 C43 1(2)
C56 Ru3 C52 C51 -146(3)
C56 Ru3 C52 C53 105.3(16)
C56 Ru3 C52 C57 -25.4(14)
C56 Ru3 C53 C52 -63.9(15)
C56 Ru3 C53 C54 63.8(16)
C56 Ru3 C54 C53 -104.8(17)
C56 Ru3 C54 C55 31.5(16)
C56 Ru3 C55 C54 -129(2)
C56 Ru3 C55 C58 111(3)
C56 Ru3 C57 C52 139(2)
C56 C55 C58 C59 -72(3)
C56 C55 C58 C60 156(3)
C57 Ru3 S3 C42 -77.9(14)
C57 Ru3 N9 N8 137.1(15)
C57 Ru3 N9 C43 -30(2)
C57 Ru3 C52 C51 -120(3)
C57 Ru3 C52 C53 131(2)
C57 Ru3 C53 C52 -28.5(14)
C57 Ru3 C53 C54 99.2(16)
C57 Ru3 C54 C53 -67.0(15)
C57 Ru3 C54 C55 69.3(16)
C57 Ru3 C55 C54 -98.4(17)
C57 Ru3 C55 C56 30.8(14)
C57 Ru3 C55 C58 141(3)
C57 Ru3 C56 C55 -129(2)
C57 C52 C53 Ru3 59(2)
C57 C52 C53 C54 3(3)
C58 C55 C56 Ru3 -125(2)
C58 C55 C56 C57 175(2)
C61 N10 C62 S4 -11(3)
C61 N10 C62 N11 171(2)
C62 N11 N12 Ru4 6(3)
C62 N11 N12 C63 180(2)
C63 C64 C65 C66 -172(2)
C63 C64 C69 C68 175(2)
C64 C65 C66 C67 -2(4)
C65 C64 C69 C68 2(4)
C65 C66 C67 O4 179(2)
C65 C66 C67 C68 0(4)
C66 C67 C68 C69 3(4)
C67 C68 C69 C64 -3(4)
C69 C64 C65 C66 1(4)
C70 O4 C67 C66 -12(3)
C70 O4 C67 C68 167(2)
C71 C72 C73 Ru4 127(2)
C71 C72 C73 C74 180(2)
C71 C72 C77 Ru4 -126(3)
C71 C72 C77 C76 -178(2)
C72 Ru4 S4 C62 -86.1(10)
C72 Ru4 N12 N11 104.7(16)
C72 Ru4 N12 C63 -67(2)
C72 Ru4 C73 C74 -133(2)
C72 Ru4 C74 C73 30.2(13)
C72 Ru4 C74 C80 -105.3(15)
C72 Ru4 C76 C77 -25.5(14)
C72 Ru4 C76 C80 105.1(16)
C72 Ru4 C77 C76 137(2)
C72 Ru4 C80 C74 64.9(14)
C72 Ru4 C80 C76 -64.6(15)
C72 Ru4 C80 C78 179(2)
C72 C73 C74 Ru4 -51.6(18)
C72 C73 C74 C80 2(3)
C73 Ru4 S4 C62 -80.0(15)
C73 Ru4 N12 N11 144.4(15)
C73 Ru4 N12 C63 -28(2)
C73 Ru4 C72 C71 -110(3)
C73 Ru4 C72 C77 129(2)
C73 Ru4 C74 C80 -136(2)
C73 Ru4 C76 C77 -64.6(14)
C73 Ru4 C76 C80 66.1(14)
C73 Ru4 C77 C72 -32.4(15)
C73 Ru4 C77 C76 104.6(16)
C73 Ru4 C80 C74 26.5(13)
C73 Ru4 C80 C76 -103.0(15)
C73 Ru4 C80 C78 140(2)
C73 C72 C77 Ru4 55.9(18)
C73 C72 C77 C76 4(3)
C73 C74 C80 Ru4 -53(2)
C73 C74 C80 C76 -2(3)
C73 C74 C80 C78 -176(2)
C74 Ru4 S4 C62 -171.7(18)
C74 Ru4 N12 N11 172.1(14)
C74 Ru4 N12 C63 0(3)
C74 Ru4 C72 C71 -138(3)
C74 Ru4 C72 C73 -27.8(12)
C74 Ru4 C72 C77 101.3(16)
C74 Ru4 C73 C72 133(2)
C74 Ru4 C76 C77 -100.0(15)
C74 Ru4 C76 C80 30.6(14)
C74 Ru4 C77 C72 -68.2(16)
C74 Ru4 C77 C76 68.8(15)
C74 Ru4 C80 C76 -129(2)
C74 Ru4 C80 C78 114(3)
C75 C78 C80 Ru4 -164.6(18)
C75 C78 C80 C74 -77(3)
C75 C78 C80 C76 109(3)
C76 Ru4 S4 C62 -152.9(10)
C76 Ru4 N12 N11 68(3)
C76 Ru4 N12 C63 -104(3)
C76 Ru4 C72 C71 147(3)
C76 Ru4 C72 C73 -102.3(14)
C76 Ru4 C72 C77 26.8(14)
C76 Ru4 C73 C72 66.7(14)
C76 Ru4 C73 C74 -66.0(14)
C76 Ru4 C74 C73 104.1(15)
C76 Ru4 C74 C80 -31.4(13)
C76 Ru4 C77 C72 -137(2)
C76 Ru4 C80 C74 129(2)
C76 Ru4 C80 C78 -117(3)
C77 Ru4 S4 C62 -115.1(10)
C77 Ru4 N12 N11 78.2(16)
C77 Ru4 N12 C63 -94(2)
C77 Ru4 C72 C71 121(3)
C77 Ru4 C72 C73 -129(2)
C77 Ru4 C73 C72 29.6(13)
C77 Ru4 C73 C74 -103.0(15)
C77 Ru4 C74 C73 66.1(14)
C77 Ru4 C74 C80 -69.5(14)
C77 Ru4 C76 C80 131(2)
C77 Ru4 C80 C74 99.5(15)
C77 Ru4 C80 C76 -30.0(14)
C77 Ru4 C80 C78 -147(2)
C77 C72 C73 Ru4 -55.3(19)
C77 C72 C73 C74 -2(3)
C77 C76 C80 Ru4 55.6(19)
C77 C76 C80 C74 3(3)
C77 C76 C80 C78 176(2)
C79 C78 C80 Ru4 68(3)
C79 C78 C80 C74 155(2)
C79 C78 C80 C76 -18(3)
C80 Ru4 S4 C62 -179.7(10)
C80 Ru4 N12 N11 -176.3(18)
C80 Ru4 N12 C63 12(4)
C80 Ru4 C72 C71 -175(3)
C80 Ru4 C72 C73 -64.5(13)
C80 Ru4 C72 C77 64.6(15)
C80 Ru4 C73 C72 105.0(14)
C80 Ru4 C73 C74 -27.7(13)
C80 Ru4 C74 C73 136(2)
C80 Ru4 C76 C77 -131(2)
C80 Ru4 C77 C72 -106.3(16)
C80 Ru4 C77 C76 30.7(14)
C80 C76 C77 Ru4 -57.1(19)
C80 C76 C77 C72 -4(4)
